data_4082173
loop_
_publ_author_name
'Nakajima, Takayuki'
'Fukushima, Yuki'
'Tsuji, Minori'
'Hamada, Naoko'
'Kure, Bunsho'
'Tanase, Tomoaki'

_publ_section_title
;
 Configurational Isomerization of Dinuclear Iridium and Rhodium Complexes
 with a Series of NPPN Ligands, 2-PyCH2(Ph)P(CH2)nP(Ph)CH2-2-Py (Py =
 Pyridyl,n= 2--4)
;
_journal_issue 24
_journal_name_full Organometallics
_journal_page_first 7470
_journal_paper_doi 10.1021/om400965j
_journal_volume 32
_journal_year 2013
_chemical_formula_moiety 'C48 H60 B2 Cl2 F8 N2 P2 Rh2 '
_chemical_formula_sum 'C48 H60 B2 Cl2 F8 N2 P2 Rh2'
_chemical_formula_weight 1177.29
_space_group_IT_number 2
_symmetry_cell_setting triclinic
_symmetry_Int_Tables_number 2
_symmetry_space_group_name_Hall '-P 1'
_symmetry_space_group_name_H-M 'P -1'
_cell_angle_alpha 86.342(9)
_cell_angle_beta 73.366(7)
_cell_angle_gamma 85.208(8)
_cell_formula_units_Z 2
_cell_length_a 12.595(4)
_cell_length_b 12.624(4)
_cell_length_c 16.522(5)
_cell_measurement_reflns_used 7315
_cell_measurement_temperature 123.1
_cell_measurement_theta_max 27.5
_cell_measurement_theta_min 3.1
_cell_volume 2506.1(14)
_computing_cell_refinement CrystalClear
_computing_data_collection CrystalClear
_computing_data_reduction CrystalStructure
_computing_publication_material 'CrystalStructure 3.8'
_computing_structure_refinement CRYSTALS
_computing_structure_solution SIR92
_diffrn_ambient_temperature 123
_diffrn_detector_area_resol_mean 7.31
_diffrn_measured_fraction_theta_full 0.954
_diffrn_measured_fraction_theta_max 0.954
_diffrn_measurement_device_type 'Rigaku Mercury'
_diffrn_measurement_method \w
_diffrn_radiation_type 'Mo K\a'
_diffrn_radiation_wavelength 0.71070
_diffrn_reflns_av_R_equivalents 0.071
_diffrn_reflns_limit_h_max 16
_diffrn_reflns_limit_h_min -16
_diffrn_reflns_limit_k_max 16
_diffrn_reflns_limit_k_min -16
_diffrn_reflns_limit_l_max 15
_diffrn_reflns_limit_l_min -21
_diffrn_reflns_number 19823
_diffrn_reflns_theta_full 27.48
_diffrn_reflns_theta_max 27.48
_exptl_absorpt_coefficient_mu 0.893
_exptl_absorpt_correction_T_max 0.923
_exptl_absorpt_correction_T_min 0.604
_exptl_absorpt_correction_type multi-scan
_exptl_absorpt_process_details 'Jacobson, R. (1998) Private communication'
_exptl_crystal_colour orange
_exptl_crystal_density_diffrn 1.560
_exptl_crystal_density_method 'not measured'
_exptl_crystal_description plate
_exptl_crystal_F_000 1196.00
_exptl_crystal_size_max 0.32
_exptl_crystal_size_mid 0.19
_exptl_crystal_size_min 0.09
_refine_diff_density_max 2.54
_refine_diff_density_min -1.56
_refine_ls_extinction_method none
_refine_ls_goodness_of_fit_ref 1.014
_refine_ls_hydrogen_treatment refall
_refine_ls_number_parameters 655
_refine_ls_number_reflns 10971
_refine_ls_R_factor_gt 0.0663
_refine_ls_shift/su_max 0.0000
_refine_ls_structure_factor_coef Fsqd
_refine_ls_weighting_details 'w = 1/[0.0003Fo^2^ + 1.0000\s(Fo^2^)]/(4Fo^2^)'
_refine_ls_weighting_scheme calc
_refine_ls_wR_factor_ref 0.1766
_reflns_number_gt 7691
_reflns_number_total 10971
_reflns_threshold_expression F^2^>2.0\s(F^2^)
_cod_data_source_file om400965j_si_002.cif
_cod_data_source_block '__Rh2(rac-L4)(4d)'
_cod_original_cell_volume 2506.3(14)
_cod_original_formula_sum 'C48 H60 B2 Cl2 F8 N2 P2 Rh2 '
_cod_database_code 4082173

loop_
_symmetry_equiv_pos_site_id
_symmetry_equiv_pos_as_xyz
1 +X,+Y,+Z
2 -X,-Y,-Z

loop_
_atom_site_label
_atom_site_type_symbol
_atom_site_fract_x
_atom_site_fract_y
_atom_site_fract_z
_atom_site_U_iso_or_equiv
_atom_site_adp_type
_atom_site_occupancy
_atom_site_symmetry_multiplicity
_atom_site_calc_flag
_atom_site_refinement_flags
Rh(1) Rh 1.27396(4) 0.74626(4) 0.03176(3) 0.02540(13) Uani 1.00 1 d .
Rh(2) Rh 0.76377(4) 0.19082(3) 0.43994(3) 0.02093(11) Uani 1.00 1 d .
Cl(1) Cl 1.34974(15) 0.61700(14) 0.11665(12) 0.0421(4) Uani 1.00 1 d .
Cl(3) Cl 0.89089(13) 0.14093(11) 0.30765(9) 0.0287(3) Uani 1.00 1 d .
P(1) P 1.11905(13) 0.65315(12) 0.06387(10) 0.0244(3) Uani 1.00 1 d .
P(2) P 0.85176(13) 0.34579(11) 0.41717(10) 0.0225(3) Uani 1.00 1 d .
F(1) F 0.6820(4) 0.8018(3) 0.2439(2) 0.0566(14) Uani 1.00 1 d .
F(2) F 0.8336(3) 0.7562(4) 0.2901(3) 0.0633(16) Uani 1.00 1 d .
F(3) F 0.7113(4) 0.6348(3) 0.2935(3) 0.0571(15) Uani 1.00 1 d .
F(4) F 0.6643(3) 0.7698(3) 0.3836(2) 0.0485(12) Uani 1.00 1 d .
F(5) F 0.3693(4) 0.2181(5) 0.2436(5) 0.143(2) Uani 1.00 1 d .
F(6) F 0.2911(7) 0.1142(4) 0.1816(4) 0.127(3) Uani 1.00 1 d .
F(7) F 0.2318(7) 0.1309(7) 0.3217(4) 0.148(3) Uani 1.00 1 d .
F(8) F 0.2049(7) 0.2595(9) 0.2429(5) 0.175(4) Uani 1.00 1 d .
N(1) N 1.3316(4) 0.6324(4) -0.0619(3) 0.0325(14) Uani 1.00 1 d .
N(2) N 0.8890(3) 0.1490(3) 0.5031(3) 0.0237(12) Uani 1.00 1 d .
C(1) C 1.0623(5) 0.6169(4) 0.1747(4) 0.0321(16) Uani 1.00 1 d .
C(2) C 0.9791(5) 0.5323(4) 0.1982(3) 0.0284(15) Uani 1.00 1 d .
C(3) C 0.9602(4) 0.4928(4) 0.2890(3) 0.0286(15) Uani 1.00 1 d .
C(4) C 0.8698(5) 0.4124(4) 0.3145(3) 0.0277(15) Uani 1.00 1 d .
C(5) C 1.1732(5) 0.5290(4) 0.0121(4) 0.0341(17) Uani 1.00 1 d .
C(6) C 1.2750(5) 0.5458(4) -0.0619(4) 0.0302(16) Uani 1.00 1 d .
C(7) C 1.3134(6) 0.4703(5) -0.1236(4) 0.0373(18) Uani 1.00 1 d .
C(8) C 1.4156(6) 0.4804(5) -0.1845(4) 0.042(2) Uani 1.00 1 d .
C(9) C 1.4759(6) 0.5662(5) -0.1805(4) 0.0403(19) Uani 1.00 1 d .
C(10) C 1.4306(5) 0.6405(4) -0.1192(4) 0.0333(17) Uani 1.00 1 d .
C(11) C 1.0052(5) 0.7032(4) 0.0225(3) 0.0278(15) Uani 1.00 1 d .
C(12) C 1.0213(5) 0.7090(4) -0.0651(4) 0.0334(17) Uani 1.00 1 d .
C(13) C 0.9379(5) 0.7498(5) -0.0985(4) 0.0339(17) Uani 1.00 1 d .
C(14) C 0.8379(6) 0.7876(5) -0.0464(4) 0.0375(19) Uani 1.00 1 d .
C(15) C 0.8200(5) 0.7820(4) 0.0407(4) 0.0366(18) Uani 1.00 1 d .
C(16) C 0.9046(5) 0.7418(4) 0.0747(4) 0.0309(16) Uani 1.00 1 d .
C(17) C 0.9891(4) 0.2969(4) 0.4245(3) 0.0258(15) Uani 1.00 1 d .
C(18) C 0.9765(4) 0.2096(4) 0.4920(3) 0.0249(14) Uani 1.00 1 d .
C(19) C 1.0496(5) 0.1911(4) 0.5409(4) 0.0313(17) Uani 1.00 1 d .
C(20) C 1.0351(5) 0.1105(4) 0.6010(4) 0.0279(15) Uani 1.00 1 d .
C(21) C 0.9468(5) 0.0471(4) 0.6118(3) 0.0258(15) Uani 1.00 1 d .
C(22) C 0.8765(4) 0.0690(4) 0.5617(3) 0.0230(14) Uani 1.00 1 d .
C(23) C 0.8042(5) 0.4448(4) 0.4960(3) 0.0277(15) Uani 1.00 1 d .
C(24) C 0.8035(5) 0.4163(5) 0.5803(4) 0.0348(18) Uani 1.00 1 d .
C(25) C 0.7632(6) 0.4902(6) 0.6411(4) 0.042(2) Uani 1.00 1 d .
C(26) C 0.7230(5) 0.5899(5) 0.6221(4) 0.0388(19) Uani 1.00 1 d .
C(27) C 0.7206(5) 0.6176(5) 0.5417(4) 0.0386(18) Uani 1.00 1 d .
C(28) C 0.7615(5) 0.5465(4) 0.4793(4) 0.0290(15) Uani 1.00 1 d .
C(29) C 1.2954(7) 0.8758(5) 0.1046(4) 0.042(2) Uani 1.00 1 d .
C(30) C 1.1950(5) 0.8961(4) 0.0837(4) 0.0319(17) Uani 1.00 1 d .
C(31) C 1.2217(5) 0.9055(4) -0.0070(4) 0.0316(16) Uani 1.00 1 d .
C(32) C 1.3413(5) 0.8933(4) -0.0410(4) 0.0304(16) Uani 1.00 1 d .
C(33) C 1.3883(6) 0.8737(5) 0.0268(4) 0.0374(19) Uani 1.00 1 d .
C(34) C 1.0842(7) 0.9184(5) 0.1435(5) 0.060(2) Uani 1.00 1 d .
C(35) C 1.1455(6) 0.9339(5) -0.0601(5) 0.048(2) Uani 1.00 1 d .
C(36) C 1.4004(6) 0.9085(5) -0.1311(4) 0.047(2) Uani 1.00 1 d .
C(37) C 1.5078(6) 0.8550(6) 0.0237(6) 0.060(2) Uani 1.00 1 d .
C(38) C 1.3086(10) 0.8602(7) 0.1905(5) 0.087(4) Uani 1.00 1 d .
C(39) C 0.6325(5) 0.1064(4) 0.4105(4) 0.0298(16) Uani 1.00 1 d .
C(40) C 0.6119(5) 0.2190(4) 0.4065(3) 0.0269(15) Uani 1.00 1 d .
C(41) C 0.5944(4) 0.2565(4) 0.4901(4) 0.0273(15) Uani 1.00 1 d .
C(42) C 0.6128(4) 0.1671(4) 0.5426(3) 0.0236(14) Uani 1.00 1 d .
C(43) C 0.6351(4) 0.0736(4) 0.4924(4) 0.0270(15) Uani 1.00 1 d .
C(44) C 0.6448(6) 0.0340(5) 0.3395(4) 0.045(2) Uani 1.00 1 d .
C(45) C 0.5950(6) 0.2831(5) 0.3320(4) 0.046(2) Uani 1.00 1 d .
C(46) C 0.5535(5) 0.3641(4) 0.5194(4) 0.0381(19) Uani 1.00 1 d .
C(47) C 0.6002(5) 0.1673(5) 0.6346(4) 0.0360(18) Uani 1.00 1 d .
C(48) C 0.6487(5) -0.0396(4) 0.5220(4) 0.0354(18) Uani 1.00 1 d .
B(1) B 0.7231(7) 0.7415(6) 0.3026(5) 0.039(2) Uani 1.00 1 d .
B(2) B 0.2917(11) 0.1607(11) 0.2498(8) 0.080(4) Uani 1.00 1 d .
H(1) H 1.1229 0.5924 0.1960 0.037 Uiso 1.00 1 c R
H(2) H 1.0269 0.6796 0.2022 0.037 Uiso 1.00 1 c R
H(3) H 0.9105 0.5614 0.1904 0.033 Uiso 1.00 1 c R
H(4) H 1.0062 0.4741 0.1624 0.034 Uiso 1.00 1 c R
H(5) H 0.9378 0.5516 0.3246 0.033 Uiso 1.00 1 c R
H(6) H 1.0277 0.4593 0.2960 0.033 Uiso 1.00 1 c R
H(7) H 0.8881 0.3595 0.2734 0.032 Uiso 1.00 1 c R
H(8) H 0.8011 0.4494 0.3140 0.032 Uiso 1.00 1 c R
H(9) H 1.1928 0.4789 0.0518 0.040 Uiso 1.00 1 c R
H(10) H 1.1175 0.5021 -0.0078 0.039 Uiso 1.00 1 c R
H(11) H 1.2704 0.4122 -0.1242 0.044 Uiso 1.00 1 c R
H(12) H 1.4429 0.4302 -0.2273 0.050 Uiso 1.00 1 c R
H(13) H 1.5472 0.5739 -0.2193 0.046 Uiso 1.00 1 c R
H(14) H 1.4717 0.6998 -0.1178 0.039 Uiso 1.00 1 c R
H(15) H 1.0907 0.6844 -0.1017 0.040 Uiso 1.00 1 c R
H(16) H 0.9493 0.7519 -0.1579 0.041 Uiso 1.00 1 c R
H(17) H 0.7810 0.8176 -0.0699 0.046 Uiso 1.00 1 c R
H(18) H 0.7500 0.8057 0.0769 0.044 Uiso 1.00 1 c R
H(19) H 0.8933 0.7408 0.1341 0.037 Uiso 1.00 1 c R
H(20) H 1.0321 0.2700 0.3718 0.031 Uiso 1.00 1 c R
H(21) H 1.0252 0.3532 0.4386 0.031 Uiso 1.00 1 c R
H(22) H 1.1101 0.2347 0.5324 0.038 Uiso 1.00 1 c R
H(23) H 1.0846 0.0979 0.6351 0.034 Uiso 1.00 1 c R
H(24) H 0.9351 -0.0103 0.6528 0.031 Uiso 1.00 1 c R
H(25) H 0.8162 0.0254 0.5691 0.027 Uiso 1.00 1 c R
H(26) H 0.8305 0.3472 0.5947 0.042 Uiso 1.00 1 c R
H(27) H 0.7632 0.4717 0.6977 0.052 Uiso 1.00 1 c R
H(28) H 0.6967 0.6399 0.6653 0.047 Uiso 1.00 1 c R
H(29) H 0.6905 0.6861 0.5289 0.044 Uiso 1.00 1 c R
H(30) H 0.7608 0.5671 0.4231 0.033 Uiso 1.00 1 c R
H(31) H 1.0312 0.9354 0.1129 0.067 Uiso 1.00 1 c R
H(32) H 1.0864 0.9767 0.1765 0.067 Uiso 1.00 1 c R
H(33) H 1.0637 0.8574 0.1797 0.067 Uiso 1.00 1 c R
H(34) H 1.1873 0.9391 -0.1179 0.059 Uiso 1.00 1 c R
H(35) H 1.1061 1.0002 -0.0439 0.059 Uiso 1.00 1 c R
H(36) H 1.0943 0.8804 -0.0525 0.059 Uiso 1.00 1 c R
H(37) H 1.4781 0.8956 -0.1390 0.054 Uiso 1.00 1 c R
H(38) H 1.3851 0.9794 -0.1497 0.054 Uiso 1.00 1 c R
H(39) H 1.3763 0.8602 -0.1629 0.054 Uiso 1.00 1 c R
H(40) H 1.5145 0.8477 0.0796 0.078 Uiso 1.00 1 c R
H(41) H 1.5472 0.9136 -0.0052 0.078 Uiso 1.00 1 c R
H(42) H 1.5378 0.7919 -0.0053 0.078 Uiso 1.00 1 c R
H(43) H 1.2378 0.8673 0.2309 0.116 Uiso 1.00 1 c R
H(44) H 1.3542 0.9122 0.1991 0.116 Uiso 1.00 1 c R
H(45) H 1.3423 0.7912 0.1968 0.116 Uiso 1.00 1 c R
H(46) H 0.6334 0.0744 0.2918 0.058 Uiso 1.00 1 c R
H(47) H 0.5915 -0.0180 0.3567 0.058 Uiso 1.00 1 c R
H(48) H 0.7174 -0.0004 0.3249 0.058 Uiso 1.00 1 c R
H(49) H 0.5749 0.3550 0.3467 0.057 Uiso 1.00 1 c R
H(50) H 0.5374 0.2556 0.3146 0.057 Uiso 1.00 1 c R
H(51) H 0.6619 0.2795 0.2870 0.057 Uiso 1.00 1 c R
H(52) H 0.5474 0.3662 0.5779 0.045 Uiso 1.00 1 c R
H(53) H 0.4827 0.3813 0.5106 0.045 Uiso 1.00 1 c R
H(54) H 0.6040 0.4140 0.4886 0.045 Uiso 1.00 1 c R
H(55) H 0.6156 0.0972 0.6548 0.042 Uiso 1.00 1 c R
H(56) H 0.5264 0.1915 0.6633 0.042 Uiso 1.00 1 c R
H(57) H 0.6507 0.2134 0.6445 0.042 Uiso 1.00 1 c R
H(58) H 0.6589 -0.0846 0.4760 0.043 Uiso 1.00 1 c R
H(59) H 0.5842 -0.0572 0.5655 0.043 Uiso 1.00 1 c R
H(60) H 0.7116 -0.0490 0.5431 0.043 Uiso 1.00 1 c R

loop_
_atom_site_aniso_label
_atom_site_aniso_U_11
_atom_site_aniso_U_22
_atom_site_aniso_U_33
_atom_site_aniso_U_12
_atom_site_aniso_U_13
_atom_site_aniso_U_23
Rh(1) 0.0261(2) 0.0236(2) 0.0250(2) -0.00676(19) -0.0037(2) 0.00025(19)
Rh(2) 0.0188(2) 0.0220(2) 0.0216(2) -0.00370(17) -0.00541(18) 0.00383(17)
Cl(1) 0.0394(9) 0.0443(9) 0.0451(10) -0.0036(7) -0.0183(8) 0.0093(7)
Cl(3) 0.0287(7) 0.0275(7) 0.0262(7) 0.0003(5) -0.0026(6) 0.0007(5)
P(1) 0.0251(8) 0.0229(7) 0.0230(7) -0.0054(6) -0.0026(6) 0.0017(5)
P(2) 0.0209(7) 0.0215(6) 0.0224(7) -0.0044(5) -0.0019(6) 0.0033(5)
F(1) 0.056(3) 0.061(2) 0.044(2) 0.013(2) -0.007(2) 0.006(2)
F(2) 0.043(2) 0.086(3) 0.060(3) -0.008(2) -0.009(2) -0.020(2)
F(3) 0.064(3) 0.039(2) 0.075(3) 0.006(2) -0.028(2) -0.020(2)
F(4) 0.058(2) 0.038(2) 0.040(2) -0.0013(19) 0.002(2) -0.0059(18)
F(5) 0.052(3) 0.112(5) 0.222(8) -0.039(3) 0.060(4) -0.112(5)
F(6) 0.224(9) 0.070(3) 0.137(6) 0.026(4) -0.135(6) -0.026(3)
F(7) 0.133(7) 0.226(9) 0.090(5) -0.092(6) -0.040(5) 0.088(5)
F(8) 0.116(7) 0.284(12) 0.138(8) 0.025(7) -0.044(6) -0.118(8)
N(1) 0.031(3) 0.031(2) 0.033(3) -0.003(2) -0.005(2) -0.002(2)
N(2) 0.017(2) 0.026(2) 0.026(2) -0.0020(19) -0.004(2) 0.0030(19)
C(1) 0.032(3) 0.030(3) 0.030(3) -0.007(2) -0.003(2) 0.007(2)
C(2) 0.034(3) 0.029(3) 0.021(3) -0.011(2) -0.004(2) 0.001(2)
C(3) 0.021(3) 0.032(3) 0.030(3) -0.005(2) -0.004(2) 0.006(2)
C(4) 0.030(3) 0.025(2) 0.025(3) -0.003(2) -0.004(2) 0.002(2)
C(5) 0.034(3) 0.026(3) 0.039(3) -0.009(2) -0.002(2) -0.003(2)
C(6) 0.029(3) 0.027(3) 0.033(3) -0.005(2) -0.005(2) -0.003(2)
C(7) 0.038(3) 0.033(3) 0.041(4) 0.000(2) -0.009(3) -0.006(2)
C(8) 0.044(4) 0.040(3) 0.041(4) 0.004(3) -0.011(3) -0.007(3)
C(9) 0.037(3) 0.040(3) 0.037(4) 0.004(3) -0.003(3) 0.004(3)
C(10) 0.031(3) 0.027(3) 0.041(3) -0.005(2) -0.007(2) -0.001(2)
C(11) 0.029(3) 0.025(2) 0.026(3) -0.004(2) -0.004(2) 0.002(2)
C(12) 0.037(3) 0.031(3) 0.033(3) -0.014(2) -0.007(2) 0.003(2)
C(13) 0.043(4) 0.036(3) 0.024(3) -0.008(2) -0.012(2) 0.003(2)
C(14) 0.044(4) 0.033(3) 0.038(3) -0.002(2) -0.019(3) 0.009(2)
C(15) 0.037(3) 0.032(3) 0.042(4) 0.001(2) -0.012(3) -0.006(2)
C(16) 0.031(3) 0.028(3) 0.033(3) -0.006(2) -0.007(2) 0.002(2)
C(17) 0.019(2) 0.030(3) 0.029(3) -0.007(2) -0.006(2) 0.005(2)
C(18) 0.021(2) 0.026(2) 0.028(3) -0.003(2) -0.007(2) 0.001(2)
C(19) 0.024(3) 0.029(3) 0.043(3) -0.001(2) -0.012(2) -0.004(2)
C(20) 0.022(3) 0.031(3) 0.033(3) -0.002(2) -0.012(2) 0.001(2)
C(21) 0.026(3) 0.028(2) 0.022(3) 0.003(2) -0.007(2) -0.000(2)
C(22) 0.020(2) 0.022(2) 0.026(3) -0.002(2) -0.004(2) -0.000(2)
C(23) 0.021(3) 0.032(3) 0.029(3) -0.006(2) -0.005(2) 0.001(2)
C(24) 0.036(3) 0.045(3) 0.023(3) -0.004(3) -0.008(2) -0.002(2)
C(25) 0.034(3) 0.061(4) 0.035(3) -0.008(3) -0.012(3) -0.011(3)
C(26) 0.030(3) 0.047(4) 0.040(4) -0.012(3) -0.003(3) -0.021(3)
C(27) 0.033(3) 0.028(3) 0.048(4) -0.014(2) 0.004(3) -0.009(3)
C(28) 0.028(3) 0.026(2) 0.030(3) -0.007(2) -0.001(2) -0.001(2)
C(29) 0.069(5) 0.033(3) 0.028(3) -0.015(3) -0.016(3) -0.004(2)
C(30) 0.042(3) 0.021(2) 0.031(3) -0.008(2) -0.005(2) -0.010(2)
C(31) 0.037(3) 0.015(2) 0.042(3) -0.001(2) -0.009(3) 0.002(2)
C(32) 0.038(3) 0.019(2) 0.035(3) -0.009(2) -0.009(2) 0.003(2)
C(33) 0.047(4) 0.027(3) 0.046(4) -0.020(3) -0.020(3) -0.002(2)
C(34) 0.074(6) 0.034(3) 0.060(5) -0.005(3) 0.005(4) -0.011(3)
C(35) 0.057(5) 0.024(3) 0.065(5) -0.003(3) -0.022(4) 0.007(3)
C(36) 0.058(5) 0.037(3) 0.041(4) -0.001(3) -0.007(3) 0.007(3)
C(37) 0.046(4) 0.047(4) 0.102(7) -0.018(3) -0.043(5) 0.008(4)
C(38) 0.183(12) 0.056(5) 0.052(5) -0.025(6) -0.073(7) -0.003(4)
C(39) 0.024(3) 0.037(3) 0.033(3) -0.012(2) -0.013(2) 0.001(2)
C(40) 0.022(3) 0.030(3) 0.030(3) -0.004(2) -0.011(2) 0.005(2)
C(41) 0.015(2) 0.029(3) 0.035(3) -0.002(2) -0.002(2) -0.002(2)
C(42) 0.016(2) 0.030(2) 0.024(3) -0.008(2) -0.002(2) -0.001(2)
C(43) 0.018(2) 0.026(2) 0.034(3) -0.009(2) -0.002(2) -0.002(2)
C(44) 0.049(4) 0.058(4) 0.037(4) -0.011(3) -0.022(3) -0.008(3)
C(45) 0.049(4) 0.044(4) 0.050(4) -0.006(3) -0.026(3) 0.016(3)
C(46) 0.027(3) 0.031(3) 0.053(4) 0.001(2) -0.007(3) -0.004(3)
C(47) 0.028(3) 0.045(3) 0.031(3) 0.001(2) -0.004(2) -0.002(2)
C(48) 0.034(3) 0.028(3) 0.045(4) -0.008(2) -0.012(3) 0.005(2)
B(1) 0.035(4) 0.041(4) 0.039(4) -0.002(3) -0.004(3) -0.008(3)
B(2) 0.076(8) 0.101(9) 0.063(7) -0.048(8) -0.003(6) -0.034(7)

loop_
_atom_type_symbol
_atom_type_description
_atom_type_scat_dispersion_real
_atom_type_scat_dispersion_imag
_atom_type_scat_source
C C 0.003 0.002
;
International Tables for Crystallography
(1992, Vol. C, Tables 4.2.6.8 and 6.1.1.4)
;
H H 0.000 0.000
;
International Tables for Crystallography
(1992, Vol. C, Table 6.1.1.4)
;
N N 0.006 0.003
;
International Tables for Crystallography
(1992, Vol. C, Tables 4.2.6.8 and 6.1.1.4)
;
Rh Rh -1.118 0.919
;
International Tables for Crystallography
(1992, Vol. C, Tables 4.2.6.8 and 6.1.1.4)
;
Cl Cl 0.148 0.159
;
International Tables for Crystallography
(1992, Vol. C, Tables 4.2.6.8 and 6.1.1.4)
;
B B 0.001 0.001
;
International Tables for Crystallography
(1992, Vol. C, Tables 4.2.6.8 and 6.1.1.4)
;
F F 0.017 0.010
;
International Tables for Crystallography
(1992, Vol. C, Tables 4.2.6.8 and 6.1.1.4)
;
P P 0.102 0.094
;
International Tables for Crystallography
(1992, Vol. C, Tables 4.2.6.8 and 6.1.1.4)
;

loop_
_geom_angle_atom_site_label_1
_geom_angle_atom_site_label_2
_geom_angle_atom_site_label_3
_geom_angle
_geom_angle_publ_flag
Cl(1) Rh(1) P(1) 88.18(6) yes
Cl(1) Rh(1) N(1) 83.69(16) yes
Cl(1) Rh(1) C(29) 91.9(2) yes
Cl(1) Rh(1) C(30) 120.39(19) yes
Cl(1) Rh(1) C(31) 155.4(2) yes
Cl(1) Rh(1) C(32) 131.7(2) yes
Cl(1) Rh(1) C(33) 97.8(2) yes
P(1) Rh(1) N(1) 82.13(15) yes
P(1) Rh(1) C(29) 124.1(2) yes
P(1) Rh(1) C(30) 97.77(19) yes
P(1) Rh(1) C(31) 105.31(19) yes
P(1) Rh(1) C(32) 140.1(2) yes
P(1) Rh(1) C(33) 161.87(17) yes
N(1) Rh(1) C(29) 153.3(2) yes
N(1) Rh(1) C(30) 155.9(2) yes
N(1) Rh(1) C(31) 118.0(2) yes
N(1) Rh(1) C(32) 100.8(2) yes
N(1) Rh(1) C(33) 115.5(2) yes
C(29) Rh(1) C(30) 37.8(3) yes
C(29) Rh(1) C(31) 63.5(2) yes
C(29) Rh(1) C(32) 63.2(2) yes
C(29) Rh(1) C(33) 39.0(2) yes
C(30) Rh(1) C(31) 38.6(2) yes
C(30) Rh(1) C(32) 64.1(2) yes
C(30) Rh(1) C(33) 64.4(2) yes
C(31) Rh(1) C(32) 38.3(2) yes
C(31) Rh(1) C(33) 63.5(2) yes
C(32) Rh(1) C(33) 36.8(2) yes
Cl(3) Rh(2) P(2) 85.35(5) yes
Cl(3) Rh(2) N(2) 90.59(12) yes
Cl(3) Rh(2) C(39) 89.88(15) yes
Cl(3) Rh(2) C(40) 101.43(16) yes
Cl(3) Rh(2) C(41) 139.64(19) yes
Cl(3) Rh(2) C(42) 150.71(17) yes
Cl(3) Rh(2) C(43) 112.93(15) yes
P(2) Rh(2) N(2) 80.16(13) yes
P(2) Rh(2) C(39) 144.17(17) yes
P(2) Rh(2) C(40) 108.44(16) yes
P(2) Rh(2) C(41) 98.69(16) yes
P(2) Rh(2) C(42) 122.87(16) yes
P(2) Rh(2) C(43) 160.73(14) yes
N(2) Rh(2) C(39) 135.5(2) yes
N(2) Rh(2) C(40) 165.60(19) yes
N(2) Rh(2) C(41) 129.7(2) yes
N(2) Rh(2) C(42) 101.2(2) yes
N(2) Rh(2) C(43) 104.7(2) yes
C(39) Rh(2) C(40) 38.1(2) yes
C(39) Rh(2) C(41) 63.6(2) yes
C(39) Rh(2) C(42) 62.9(2) yes
C(39) Rh(2) C(43) 36.6(2) yes
C(40) Rh(2) C(41) 39.1(2) yes
C(40) Rh(2) C(42) 64.5(2) yes
C(40) Rh(2) C(43) 63.4(2) yes
C(41) Rh(2) C(42) 38.2(2) yes
C(41) Rh(2) C(43) 63.7(2) yes
C(42) Rh(2) C(43) 38.2(2) yes
Rh(1) P(1) C(1) 115.4(2) yes
Rh(1) P(1) C(5) 101.7(2) yes
Rh(1) P(1) C(11) 118.53(19) yes
C(1) P(1) C(5) 105.8(2) yes
C(1) P(1) C(11) 108.1(2) yes
C(5) P(1) C(11) 106.0(3) yes
Rh(2) P(2) C(4) 116.7(2) yes
Rh(2) P(2) C(17) 100.67(19) yes
Rh(2) P(2) C(23) 117.74(19) yes
C(4) P(2) C(17) 107.3(2) yes
C(4) P(2) C(23) 107.9(2) yes
C(17) P(2) C(23) 105.1(3) yes
Rh(1) N(1) C(6) 121.6(3) yes
Rh(1) N(1) C(10) 119.8(4) yes
C(6) N(1) C(10) 118.4(5) yes
Rh(2) N(2) C(18) 121.0(3) yes
Rh(2) N(2) C(22) 120.5(4) yes
C(18) N(2) C(22) 118.0(5) yes
P(1) C(1) C(2) 118.0(5) yes
C(1) C(2) C(3) 111.5(5) yes
C(2) C(3) C(4) 111.4(5) yes
P(2) C(4) C(3) 115.8(4) yes
P(1) C(5) C(6) 111.0(4) yes
N(1) C(6) C(5) 117.3(5) yes
N(1) C(6) C(7) 121.6(5) yes
C(5) C(6) C(7) 120.9(5) yes
C(6) C(7) C(8) 119.7(6) yes
C(7) C(8) C(9) 118.0(6) yes
C(8) C(9) C(10) 119.1(6) yes
N(1) C(10) C(9) 123.0(6) yes
P(1) C(11) C(12) 119.3(4) yes
P(1) C(11) C(16) 121.8(5) yes
C(12) C(11) C(16) 118.8(6) yes
C(11) C(12) C(13) 120.7(5) yes
C(12) C(13) C(14) 120.3(6) yes
C(13) C(14) C(15) 119.9(7) yes
C(14) C(15) C(16) 119.9(5) yes
C(11) C(16) C(15) 120.3(6) yes
P(2) C(17) C(18) 108.8(3) yes
N(2) C(18) C(17) 116.5(5) yes
N(2) C(18) C(19) 121.1(5) yes
C(17) C(18) C(19) 122.4(5) yes
C(18) C(19) C(20) 120.2(6) yes
C(19) C(20) C(21) 118.9(6) yes
C(20) C(21) C(22) 118.6(5) yes
N(2) C(22) C(21) 123.1(5) yes
P(2) C(23) C(24) 118.7(4) yes
P(2) C(23) C(28) 123.3(5) yes
C(24) C(23) C(28) 117.8(5) yes
C(23) C(24) C(25) 118.8(6) yes
C(24) C(25) C(26) 121.7(7) yes
C(25) C(26) C(27) 120.1(6) yes
C(26) C(27) C(28) 119.8(6) yes
C(23) C(28) C(27) 121.7(6) yes
Rh(1) C(29) C(30) 71.1(4) yes
Rh(1) C(29) C(33) 72.7(4) yes
Rh(1) C(29) C(38) 123.2(5) yes
C(30) C(29) C(33) 109.4(6) yes
C(30) C(29) C(38) 126.4(7) yes
C(33) C(29) C(38) 124.1(8) yes
Rh(1) C(30) C(29) 71.1(3) yes
Rh(1) C(30) C(31) 71.0(3) yes
Rh(1) C(30) C(34) 129.4(4) yes
C(29) C(30) C(31) 107.3(5) yes
C(29) C(30) C(34) 126.2(6) yes
C(31) C(30) C(34) 126.1(7) yes
Rh(1) C(31) C(30) 70.4(3) yes
Rh(1) C(31) C(32) 73.1(3) yes
Rh(1) C(31) C(35) 127.0(4) yes
C(30) C(31) C(32) 108.2(6) yes
C(30) C(31) C(35) 128.2(5) yes
C(32) C(31) C(35) 123.3(6) yes
Rh(1) C(32) C(31) 68.7(3) yes
Rh(1) C(32) C(33) 71.3(3) yes
Rh(1) C(32) C(36) 129.7(4) yes
C(31) C(32) C(33) 108.5(5) yes
C(31) C(32) C(36) 124.0(7) yes
C(33) C(32) C(36) 127.3(6) yes
Rh(1) C(33) C(29) 68.3(4) yes
Rh(1) C(33) C(32) 71.9(4) yes
Rh(1) C(33) C(37) 125.0(4) yes
C(29) C(33) C(32) 106.5(6) yes
C(29) C(33) C(37) 125.0(7) yes
C(32) C(33) C(37) 128.5(6) yes
Rh(2) C(39) C(40) 67.7(3) yes
Rh(2) C(39) C(43) 72.4(4) yes
Rh(2) C(39) C(44) 127.9(4) yes
C(40) C(39) C(43) 109.1(5) yes
C(40) C(39) C(44) 125.6(6) yes
C(43) C(39) C(44) 125.3(5) yes
Rh(2) C(40) C(39) 74.1(3) yes
Rh(2) C(40) C(41) 71.7(3) yes
Rh(2) C(40) C(45) 126.6(4) yes
C(39) C(40) C(41) 107.8(5) yes
C(39) C(40) C(45) 125.4(6) yes
C(41) C(40) C(45) 126.3(5) yes
Rh(2) C(41) C(40) 69.2(3) yes
Rh(2) C(41) C(42) 71.4(3) yes
Rh(2) C(41) C(46) 129.4(4) yes
C(40) C(41) C(42) 107.2(5) yes
C(40) C(41) C(46) 127.2(5) yes
C(42) C(41) C(46) 125.4(5) yes
Rh(2) C(42) C(41) 70.4(2) yes
Rh(2) C(42) C(43) 72.9(2) yes
Rh(2) C(42) C(47) 127.0(4) yes
C(41) C(42) C(43) 108.1(5) yes
C(41) C(42) C(47) 126.2(5) yes
C(43) C(42) C(47) 125.5(5) yes
Rh(2) C(43) C(39) 71.0(3) yes
Rh(2) C(43) C(42) 68.9(3) yes
Rh(2) C(43) C(48) 129.5(4) yes
C(39) C(43) C(42) 107.7(5) yes
C(39) C(43) C(48) 124.5(5) yes
C(42) C(43) C(48) 127.6(5) yes
F(1) B(1) F(2) 110.8(6) yes
F(1) B(1) F(3) 108.6(7) yes
F(1) B(1) F(4) 110.0(6) yes
F(2) B(1) F(3) 108.9(6) yes
F(2) B(1) F(4) 109.1(7) yes
F(3) B(1) F(4) 109.3(5) yes
F(5) B(2) F(6) 116.8(10) yes
F(5) B(2) F(7) 120.4(13) yes
F(5) B(2) F(8) 93.7(10) yes
F(6) B(2) F(7) 121.0(13) yes
F(6) B(2) F(8) 97.5(10) yes
F(7) B(2) F(8) 92.1(8) yes
P(1) C(1) H(1) 107.3 no
P(1) C(1) H(2) 107.3 no
C(2) C(1) H(1) 107.3 no
C(2) C(1) H(2) 107.3 no
H(1) C(1) H(2) 109.5 no
C(1) C(2) H(3) 109.0 no
C(1) C(2) H(4) 109.0 no
C(3) C(2) H(3) 109.0 no
C(3) C(2) H(4) 109.0 no
H(3) C(2) H(4) 109.5 no
C(2) C(3) H(5) 109.0 no
C(2) C(3) H(6) 109.0 no
C(4) C(3) H(5) 109.0 no
C(4) C(3) H(6) 109.0 no
H(5) C(3) H(6) 109.5 no
P(2) C(4) H(7) 107.9 no
P(2) C(4) H(8) 107.9 no
C(3) C(4) H(7) 107.9 no
C(3) C(4) H(8) 107.9 no
H(7) C(4) H(8) 109.5 no
P(1) C(5) H(9) 109.1 no
P(1) C(5) H(10) 109.1 no
C(6) C(5) H(9) 109.1 no
C(6) C(5) H(10) 109.1 no
H(9) C(5) H(10) 109.5 no
C(6) C(7) H(11) 120.1 no
C(8) C(7) H(11) 120.1 no
C(7) C(8) H(12) 121.0 no
C(9) C(8) H(12) 121.0 no
C(8) C(9) H(13) 120.4 no
C(10) C(9) H(13) 120.4 no
N(1) C(10) H(14) 118.5 no
C(9) C(10) H(14) 118.5 no
C(11) C(12) H(15) 119.7 no
C(13) C(12) H(15) 119.7 no
C(12) C(13) H(16) 119.9 no
C(14) C(13) H(16) 119.9 no
C(13) C(14) H(17) 120.0 no
C(15) C(14) H(17) 120.0 no
C(14) C(15) H(18) 120.0 no
C(16) C(15) H(18) 120.0 no
C(11) C(16) H(19) 119.8 no
C(15) C(16) H(19) 119.8 no
P(2) C(17) H(20) 109.6 no
P(2) C(17) H(21) 109.6 no
C(18) C(17) H(20) 109.6 no
C(18) C(17) H(21) 109.6 no
H(20) C(17) H(21) 109.5 no
C(18) C(19) H(22) 119.9 no
C(20) C(19) H(22) 119.9 no
C(19) C(20) H(23) 120.6 no
C(21) C(20) H(23) 120.6 no
C(20) C(21) H(24) 120.7 no
C(22) C(21) H(24) 120.7 no
N(2) C(22) H(25) 118.4 no
C(21) C(22) H(25) 118.4 no
C(23) C(24) H(26) 120.6 no
C(25) C(24) H(26) 120.6 no
C(24) C(25) H(27) 119.2 no
C(26) C(25) H(27) 119.2 no
C(25) C(26) H(28) 119.9 no
C(27) C(26) H(28) 119.9 no
C(26) C(27) H(29) 120.1 no
C(28) C(27) H(29) 120.1 no
C(23) C(28) H(30) 119.1 no
C(27) C(28) H(30) 119.1 no
C(30) C(34) H(31) 109.5 no
C(30) C(34) H(32) 109.5 no
C(30) C(34) H(33) 109.5 no
H(31) C(34) H(32) 109.5 no
H(31) C(34) H(33) 109.5 no
H(32) C(34) H(33) 109.5 no
C(31) C(35) H(34) 109.5 no
C(31) C(35) H(35) 109.5 no
C(31) C(35) H(36) 109.5 no
H(34) C(35) H(35) 109.5 no
H(34) C(35) H(36) 109.5 no
H(35) C(35) H(36) 109.5 no
C(32) C(36) H(37) 109.5 no
C(32) C(36) H(38) 109.5 no
C(32) C(36) H(39) 109.5 no
H(37) C(36) H(38) 109.5 no
H(37) C(36) H(39) 109.5 no
H(38) C(36) H(39) 109.5 no
C(33) C(37) H(40) 109.5 no
C(33) C(37) H(41) 109.5 no
C(33) C(37) H(42) 109.5 no
H(40) C(37) H(41) 109.5 no
H(40) C(37) H(42) 109.5 no
H(41) C(37) H(42) 109.5 no
C(29) C(38) H(43) 109.5 no
C(29) C(38) H(44) 109.5 no
C(29) C(38) H(45) 109.5 no
H(43) C(38) H(44) 109.5 no
H(43) C(38) H(45) 109.5 no
H(44) C(38) H(45) 109.5 no
C(39) C(44) H(46) 109.5 no
C(39) C(44) H(47) 109.5 no
C(39) C(44) H(48) 109.5 no
H(46) C(44) H(47) 109.5 no
H(46) C(44) H(48) 109.5 no
H(47) C(44) H(48) 109.5 no
C(40) C(45) H(49) 109.5 no
C(40) C(45) H(50) 109.5 no
C(40) C(45) H(51) 109.5 no
H(49) C(45) H(50) 109.5 no
H(49) C(45) H(51) 109.5 no
H(50) C(45) H(51) 109.5 no
C(41) C(46) H(52) 109.5 no
C(41) C(46) H(53) 109.5 no
C(41) C(46) H(54) 109.5 no
H(52) C(46) H(53) 109.5 no
H(52) C(46) H(54) 109.5 no
H(53) C(46) H(54) 109.5 no
C(42) C(47) H(55) 109.5 no
C(42) C(47) H(56) 109.5 no
C(42) C(47) H(57) 109.5 no
H(55) C(47) H(56) 109.5 no
H(55) C(47) H(57) 109.5 no
H(56) C(47) H(57) 109.5 no
C(43) C(48) H(58) 109.5 no
C(43) C(48) H(59) 109.5 no
C(43) C(48) H(60) 109.5 no
H(58) C(48) H(59) 109.5 no
H(58) C(48) H(60) 109.5 no
H(59) C(48) H(60) 109.5 no

loop_
_geom_bond_atom_site_label_1
_geom_bond_atom_site_label_2
_geom_bond_distance
_geom_bond_publ_flag
Rh(1) Cl(1) 2.399(2) yes
Rh(1) P(1) 2.2762(16) yes
Rh(1) N(1) 2.110(5) yes
Rh(1) C(29) 2.169(7) yes
Rh(1) C(30) 2.170(5) yes
Rh(1) C(31) 2.178(5) yes
Rh(1) C(32) 2.237(5) yes
Rh(1) C(33) 2.230(7) yes
Rh(2) Cl(3) 2.3961(13) yes
Rh(2) P(2) 2.2862(15) yes
Rh(2) N(2) 2.142(5) yes
Rh(2) C(39) 2.219(7) yes
Rh(2) C(40) 2.135(6) yes
Rh(2) C(41) 2.169(5) yes
Rh(2) C(42) 2.183(5) yes
Rh(2) C(43) 2.236(5) yes
P(1) C(1) 1.809(6) yes
P(1) C(5) 1.820(6) yes
P(1) C(11) 1.809(7) yes
P(2) C(4) 1.807(6) yes
P(2) C(17) 1.823(6) yes
P(2) C(23) 1.803(6) yes
F(1) B(1) 1.384(10) yes
F(2) B(1) 1.374(10) yes
F(3) B(1) 1.389(9) yes
F(4) B(1) 1.384(9) yes
F(5) B(2) 1.242(16) yes
F(6) B(2) 1.305(16) yes
F(7) B(2) 1.264(13) yes
F(8) B(2) 1.610(17) yes
N(1) C(6) 1.353(8) yes
N(1) C(10) 1.340(7) yes
N(2) C(18) 1.356(7) yes
N(2) C(22) 1.341(7) yes
C(1) C(2) 1.514(9) yes
C(2) C(3) 1.509(8) yes
C(3) C(4) 1.539(8) yes
C(5) C(6) 1.517(8) yes
C(6) C(7) 1.395(9) yes
C(7) C(8) 1.398(9) yes
C(8) C(9) 1.388(10) yes
C(9) C(10) 1.392(9) yes
C(11) C(12) 1.401(9) yes
C(11) C(16) 1.383(7) yes
C(12) C(13) 1.371(10) yes
C(13) C(14) 1.373(8) yes
C(14) C(15) 1.390(10) yes
C(15) C(16) 1.387(10) yes
C(17) C(18) 1.501(8) yes
C(18) C(19) 1.387(10) yes
C(19) C(20) 1.361(8) yes
C(20) C(21) 1.389(8) yes
C(21) C(22) 1.376(9) yes
C(23) C(24) 1.415(9) yes
C(23) C(28) 1.392(8) yes
C(24) C(25) 1.373(10) yes
C(25) C(26) 1.369(10) yes
C(26) C(27) 1.361(10) yes
C(27) C(28) 1.367(9) yes
C(29) C(30) 1.405(12) yes
C(29) C(33) 1.470(9) yes
C(29) C(38) 1.474(13) yes
C(30) C(31) 1.437(9) yes
C(30) C(34) 1.478(10) yes
C(31) C(32) 1.448(9) yes
C(31) C(35) 1.484(12) yes
C(32) C(33) 1.410(11) yes
C(32) C(36) 1.470(9) yes
C(33) C(37) 1.490(11) yes
C(39) C(40) 1.424(8) yes
C(39) C(43) 1.399(9) yes
C(39) C(44) 1.499(10) yes
C(40) C(41) 1.440(9) yes
C(40) C(45) 1.486(10) yes
C(41) C(42) 1.424(8) yes
C(41) C(46) 1.472(8) yes
C(42) C(43) 1.448(8) yes
C(42) C(47) 1.482(9) yes
C(43) C(48) 1.492(8) yes
C(1) H(1) 0.950 no
C(1) H(2) 0.950 no
C(2) H(3) 0.950 no
C(2) H(4) 0.950 no
C(3) H(5) 0.950 no
C(3) H(6) 0.950 no
C(4) H(7) 0.950 no
C(4) H(8) 0.950 no
C(5) H(9) 0.950 no
C(5) H(10) 0.950 no
C(7) H(11) 0.950 no
C(8) H(12) 0.950 no
C(9) H(13) 0.950 no
C(10) H(14) 0.950 no
C(12) H(15) 0.950 no
C(13) H(16) 0.950 no
C(14) H(17) 0.950 no
C(15) H(18) 0.950 no
C(16) H(19) 0.950 no
C(17) H(20) 0.950 no
C(17) H(21) 0.950 no
C(19) H(22) 0.950 no
C(20) H(23) 0.950 no
C(21) H(24) 0.950 no
C(22) H(25) 0.950 no
C(24) H(26) 0.950 no
C(25) H(27) 0.950 no
C(26) H(28) 0.950 no
C(27) H(29) 0.950 no
C(28) H(30) 0.950 no
C(34) H(31) 0.950 no
C(34) H(32) 0.950 no
C(34) H(33) 0.950 no
C(35) H(34) 0.950 no
C(35) H(35) 0.950 no
C(35) H(36) 0.950 no
C(36) H(37) 0.950 no
C(36) H(38) 0.950 no
C(36) H(39) 0.950 no
C(37) H(40) 0.950 no
C(37) H(41) 0.950 no
C(37) H(42) 0.950 no
C(38) H(43) 0.950 no
C(38) H(44) 0.950 no
C(38) H(45) 0.950 no
C(44) H(46) 0.950 no
C(44) H(47) 0.950 no
C(44) H(48) 0.950 no
C(45) H(49) 0.950 no
C(45) H(50) 0.950 no
C(45) H(51) 0.950 no
C(46) H(52) 0.950 no
C(46) H(53) 0.950 no
C(46) H(54) 0.950 no
C(47) H(55) 0.950 no
C(47) H(56) 0.950 no
C(47) H(57) 0.950 no
C(48) H(58) 0.950 no
C(48) H(59) 0.950 no
C(48) H(60) 0.950 no

loop_
_geom_contact_atom_site_label_1
_geom_contact_atom_site_label_2
_geom_contact_distance
_geom_contact_site_symmetry_2
Cl(1) C(8) 3.552(8) 2_865
Cl(1) C(9) 3.384(7) 2_865
Cl(3) C(20) 3.595(6) 2_756
Cl(3) C(21) 3.454(6) 2_756
F(1) C(15) 3.323(7) .
F(1) C(16) 3.417(7) .
F(1) C(44) 3.353(8) 1_565
F(1) C(47) 3.551(7) 2_666
F(2) C(1) 3.386(7) .
F(2) C(2) 3.427(7) .
F(2) C(3) 3.565(7) .
F(2) C(16) 3.425(8) .
F(2) C(20) 3.370(9) 2_766
F(3) C(2) 3.467(7) .
F(3) C(3) 3.464(7) .
F(3) C(4) 3.366(7) .
F(3) C(7) 3.284(9) 2_765
F(3) C(8) 3.207(10) 2_765
F(3) C(28) 3.410(8) .
F(4) C(27) 3.348(8) .
F(4) C(28) 3.452(7) .
F(4) C(41) 3.359(6) 2_666
F(4) C(42) 3.394(6) 2_666
F(4) C(44) 3.371(8) 1_565
F(4) C(46) 3.296(7) 2_666
F(4) C(47) 3.452(8) 2_666
F(4) C(48) 3.380(8) 1_565
F(5) C(9) 3.416(9) 2_765
F(5) C(10) 3.329(8) 2_765
F(5) C(26) 3.299(10) 2_666
F(5) C(36) 3.307(9) 2_765
F(6) C(14) 3.248(12) 2_665
F(6) C(29) 3.332(9) 1_445
F(6) C(38) 3.192(10) 1_445
F(7) C(21) 3.229(10) 2_656
F(7) C(22) 3.223(10) 2_656
F(7) C(48) 3.439(11) 2_656
F(8) C(13) 3.386(13) 2_665
F(8) C(14) 3.532(13) 2_665
F(8) C(17) 3.451(9) 1_455
F(8) C(26) 3.377(14) 2_666
N(2) C(21) 3.392(7) 2_756
C(1) F(2) 3.386(7) .
C(2) F(2) 3.427(7) .
C(2) F(3) 3.467(7) .
C(3) F(2) 3.565(7) .
C(3) F(3) 3.464(7) .
C(4) F(3) 3.366(7) .
C(7) F(3) 3.284(9) 2_765
C(8) Cl(1) 3.552(8) 2_865
C(8) F(3) 3.207(10) 2_765
C(9) Cl(1) 3.384(7) 2_865
C(9) F(5) 3.416(9) 2_765
C(9) C(45) 3.327(11) 2_765
C(10) F(5) 3.329(8) 2_765
C(13) F(8) 3.386(13) 2_665
C(14) F(6) 3.248(12) 2_665
C(14) F(8) 3.532(13) 2_665
C(15) F(1) 3.323(7) .
C(16) F(1) 3.417(7) .
C(16) F(2) 3.425(8) .
C(17) F(8) 3.451(9) 1_655
C(20) Cl(3) 3.595(6) 2_756
C(20) F(2) 3.370(9) 2_766
C(20) C(22) 3.500(8) 2_756
C(21) Cl(3) 3.454(6) 2_756
C(21) F(7) 3.229(10) 2_656
C(21) N(2) 3.392(7) 2_756
C(21) C(22) 3.414(7) 2_756
C(22) F(7) 3.223(10) 2_656
C(22) C(20) 3.500(8) 2_756
C(22) C(21) 3.414(7) 2_756
C(22) C(22) 3.576(7) 2_756
C(26) F(5) 3.299(10) 2_666
C(26) F(8) 3.377(14) 2_666
C(27) F(4) 3.348(8) .
C(28) F(3) 3.410(8) .
C(28) F(4) 3.452(7) .
C(29) F(6) 3.332(9) 1_665
C(36) F(5) 3.307(9) 2_765
C(38) F(6) 3.192(10) 1_665
C(38) C(47) 3.391(13) 2_766
C(39) C(48) 3.552(9) 2_656
C(41) F(4) 3.359(6) 2_666
C(42) F(4) 3.394(6) 2_666
C(44) F(1) 3.353(8) 1_545
C(44) F(4) 3.371(8) 1_545
C(45) C(9) 3.327(11) 2_765
C(46) F(4) 3.296(7) 2_666
C(47) F(1) 3.551(7) 2_666
C(47) F(4) 3.452(8) 2_666
C(47) C(38) 3.391(13) 2_766
C(48) F(4) 3.380(8) 1_545
C(48) F(7) 3.439(11) 2_656
C(48) C(39) 3.552(9) 2_656
Cl(1) H(12) 3.585 2_865
Cl(1) H(13) 3.253 2_865
Cl(1) H(27) 3.164 2_766
Cl(3) H(16) 3.030 2_765
Cl(3) H(23) 3.119 2_756
Cl(3) H(24) 2.833 2_756
Cl(3) H(32) 3.424 1_545
F(1) H(11) 3.362 2_765
F(1) H(12) 3.500 2_765
F(1) H(18) 2.642 .
F(1) H(19) 2.835 .
F(1) H(38) 3.253 2_775
F(1) H(46) 3.544 1_565
F(1) H(47) 2.974 1_565
F(1) H(48) 3.030 1_565
F(1) H(56) 2.632 2_666
F(2) H(2) 2.595 .
F(2) H(3) 2.984 .
F(2) H(5) 2.897 .
F(2) H(19) 2.485 .
F(2) H(22) 3.220 2_766
F(2) H(23) 2.706 2_766
F(2) H(30) 3.149 .
F(2) H(33) 3.264 .
F(2) H(48) 3.303 1_565
F(3) H(3) 2.724 .
F(3) H(5) 3.127 .
F(3) H(8) 2.560 .
F(3) H(11) 2.837 2_765
F(3) H(12) 2.691 2_765
F(3) H(19) 3.254 .
F(3) H(30) 2.480 .
F(3) H(52) 3.342 2_666
F(3) H(53) 3.459 2_666
F(3) H(56) 3.487 2_666
F(4) H(22) 3.497 2_766
F(4) H(29) 2.658 .
F(4) H(30) 2.860 .
F(4) H(47) 2.808 1_565
F(4) H(48) 3.066 1_565
F(4) H(52) 3.180 2_666
F(4) H(53) 2.905 2_666
F(4) H(56) 2.725 2_666
F(4) H(58) 2.448 1_565
F(5) H(13) 2.872 2_765
F(5) H(14) 2.664 2_765
F(5) H(28) 2.356 2_666
F(5) H(37) 2.588 2_765
F(5) H(39) 3.196 2_765
F(5) H(50) 2.783 .
F(6) H(16) 3.452 2_665
F(6) H(17) 2.366 2_665
F(6) H(32) 3.249 1_445
F(6) H(37) 2.783 2_765
F(6) H(41) 3.062 2_765
F(6) H(42) 3.306 2_765
F(6) H(43) 3.246 1_445
F(6) H(44) 2.630 1_445
F(7) H(20) 2.890 1_455
F(7) H(24) 2.620 2_656
F(7) H(25) 2.576 2_656
F(7) H(28) 3.139 2_666
F(7) H(44) 3.509 1_445
F(7) H(55) 3.391 2_656
F(7) H(59) 3.407 2_656
F(7) H(60) 2.657 2_656
F(8) H(6) 3.215 1_455
F(8) H(16) 2.719 2_665
F(8) H(17) 3.030 2_665
F(8) H(20) 2.575 1_455
F(8) H(21) 3.582 1_455
F(8) H(28) 2.653 2_666
N(2) H(24) 3.357 2_756
C(1) H(27) 3.529 2_766
C(2) H(15) 3.543 2_765
C(4) H(16) 3.564 2_765
C(7) H(3) 3.371 2_765
C(8) H(49) 3.266 2_765
C(8) H(51) 3.578 2_765
C(9) H(28) 3.341 1_654
C(9) H(49) 3.081 2_765
C(9) H(50) 3.083 2_765
C(9) H(51) 3.263 2_765
C(10) H(50) 3.333 2_765
C(10) H(51) 3.371 2_765
C(11) H(10) 3.182 2_765
C(12) H(4) 2.996 2_765
C(12) H(7) 3.444 2_765
C(12) H(10) 3.282 2_765
C(13) H(4) 3.037 2_765
C(13) H(7) 3.381 2_765
C(13) H(9) 3.380 2_765
C(13) H(10) 3.555 2_765
C(14) H(9) 3.429 2_765
C(14) H(32) 3.586 2_775
C(14) H(35) 3.366 2_775
C(15) H(11) 2.890 2_765
C(15) H(35) 2.983 2_775
C(16) H(10) 3.396 2_765
C(16) H(11) 2.964 2_765
C(16) H(35) 3.262 2_775
C(18) H(24) 3.474 2_756
C(19) H(25) 3.424 2_756
C(19) H(29) 3.593 2_766
C(19) H(60) 3.349 2_756
C(20) H(25) 3.379 2_756
C(20) H(33) 3.516 2_766
C(20) H(60) 3.453 2_756
C(21) H(32) 3.399 2_766
C(21) H(43) 3.132 2_766
C(22) H(43) 3.434 2_766
C(25) H(1) 3.462 2_766
C(25) H(6) 3.218 2_766
C(25) H(13) 3.175 1_456
C(25) H(21) 3.359 2_766
C(26) H(13) 2.915 1_456
C(26) H(21) 3.170 2_766
C(26) H(22) 3.581 2_766
C(26) H(50) 3.589 2_666
C(27) H(21) 3.363 2_766
C(27) H(22) 2.899 2_766
C(27) H(53) 2.925 2_666
C(28) H(22) 3.284 2_766
C(28) H(53) 3.094 2_666
C(29) H(41) 3.486 2_875
C(32) H(41) 3.150 2_875
C(33) H(41) 2.841 2_875
C(34) H(24) 3.566 2_766
C(34) H(35) 3.338 2_775
C(35) H(31) 2.959 2_775
C(35) H(35) 3.211 2_775
C(36) H(40) 3.571 2_875
C(36) H(41) 3.507 2_875
C(36) H(46) 2.799 2_765
C(37) H(17) 3.352 1_655
C(37) H(18) 3.408 1_655
C(37) H(41) 2.961 2_875
C(38) H(55) 3.065 2_766
C(38) H(57) 2.992 2_766
C(39) H(59) 2.762 2_656
C(40) H(59) 3.248 2_656
C(42) H(47) 3.300 2_656
C(43) H(47) 3.300 2_656
C(43) H(58) 3.581 2_656
C(43) H(59) 3.197 2_656
C(44) H(38) 3.280 2_765
C(44) H(39) 3.202 2_765
C(44) H(59) 2.863 2_656
C(45) H(13) 3.298 2_765
C(45) H(39) 3.341 2_765
C(46) H(29) 3.504 2_666
C(46) H(53) 3.235 2_666
C(46) H(54) 3.313 2_666
C(47) H(43) 3.408 2_766
C(47) H(44) 3.056 2_766
C(47) H(45) 3.157 2_766
C(47) H(47) 3.152 2_656
C(48) H(29) 3.459 1_545
C(48) H(47) 3.170 2_656
B(1) H(3) 3.363 .
B(1) H(5) 3.545 .
B(1) H(19) 2.988 .
B(1) H(30) 2.975 .
B(1) H(47) 3.380 1_565
B(1) H(48) 3.295 1_565
B(1) H(56) 3.084 2_666
B(1) H(58) 3.587 1_565
B(2) H(17) 3.340 2_665
B(2) H(20) 3.534 1_455
B(2) H(24) 3.499 2_656
B(2) H(28) 2.993 2_666
B(2) H(37) 3.009 2_765
B(2) H(44) 3.272 1_445
H(1) C(25) 3.462 2_766
H(1) H(27) 2.619 2_766
H(2) F(2) 2.595 .
H(3) F(2) 2.984 .
H(3) F(3) 2.724 .
H(3) C(7) 3.371 2_765
H(3) B(1) 3.363 .
H(3) H(10) 3.291 2_765
H(3) H(11) 2.784 2_765
H(3) H(15) 3.518 2_765
H(4) C(12) 2.996 2_765
H(4) C(13) 3.037 2_765
H(4) H(10) 3.338 2_765
H(4) H(15) 2.805 2_765
H(4) H(16) 2.863 2_765
H(5) F(2) 2.897 .
H(5) F(3) 3.127 .
H(5) B(1) 3.545 .
H(5) H(22) 3.598 2_766
H(6) F(8) 3.215 1_655
H(6) C(25) 3.218 2_766
H(6) H(16) 3.558 2_765
H(6) H(27) 2.874 2_766
H(7) C(12) 3.444 2_765
H(7) C(13) 3.381 2_765
H(7) H(15) 2.858 2_765
H(7) H(16) 2.726 2_765
H(8) F(3) 2.560 .
H(9) C(13) 3.380 2_765
H(9) C(14) 3.429 2_765
H(10) C(11) 3.182 2_765
H(10) C(12) 3.282 2_765
H(10) C(13) 3.555 2_765
H(10) C(16) 3.396 2_765
H(10) H(3) 3.291 2_765
H(10) H(4) 3.338 2_765
H(10) H(10) 2.901 2_765
H(11) F(1) 3.362 2_765
H(11) F(3) 2.837 2_765
H(11) C(15) 2.890 2_765
H(11) C(16) 2.964 2_765
H(11) H(3) 2.784 2_765
H(11) H(18) 2.824 2_765
H(11) H(19) 2.985 2_765
H(12) Cl(1) 3.585 2_865
H(12) F(1) 3.500 2_765
H(12) F(3) 2.691 2_765
H(12) H(49) 3.282 2_765
H(12) H(52) 3.236 1_654
H(12) H(56) 3.539 1_654
H(13) Cl(1) 3.253 2_865
H(13) F(5) 2.872 2_765
H(13) C(25) 3.175 1_654
H(13) C(26) 2.915 1_654
H(13) C(45) 3.298 2_765
H(13) H(27) 2.908 1_654
H(13) H(28) 2.425 1_654
H(13) H(49) 2.999 2_765
H(13) H(50) 2.897 2_765
H(13) H(51) 3.495 2_765
H(14) F(5) 2.664 2_765
H(14) H(50) 3.297 2_765
H(15) C(2) 3.543 2_765
H(15) H(3) 3.518 2_765
H(15) H(4) 2.805 2_765
H(15) H(7) 2.858 2_765
H(16) Cl(3) 3.030 2_765
H(16) F(6) 3.452 2_665
H(16) F(8) 2.719 2_665
H(16) C(4) 3.564 2_765
H(16) H(4) 2.863 2_765
H(16) H(6) 3.558 2_765
H(16) H(7) 2.726 2_765
H(16) H(20) 3.501 2_765
H(16) H(32) 3.424 2_775
H(17) F(6) 2.366 2_665
H(17) F(8) 3.030 2_665
H(17) C(37) 3.352 1_455
H(17) B(2) 3.340 2_665
H(17) H(32) 3.329 2_775
H(17) H(40) 3.560 1_455
H(17) H(41) 3.009 1_455
H(17) H(42) 2.980 1_455
H(18) F(1) 2.642 .
H(18) C(37) 3.408 1_455
H(18) H(11) 2.824 2_765
H(18) H(34) 3.531 2_775
H(18) H(35) 3.097 2_775
H(18) H(38) 3.190 2_775
H(18) H(40) 2.957 1_455
H(18) H(41) 3.375 1_455
H(18) H(42) 3.347 1_455
H(19) F(1) 2.835 .
H(19) F(2) 2.485 .
H(19) F(3) 3.254 .
H(19) B(1) 2.988 .
H(19) H(11) 2.985 2_765
H(19) H(35) 3.506 2_775
H(20) F(7) 2.890 1_655
H(20) F(8) 2.575 1_655
H(20) B(2) 3.534 1_655
H(20) H(16) 3.501 2_765
H(20) H(24) 3.307 2_756
H(20) H(28) 3.564 2_766
H(21) F(8) 3.582 1_655
H(21) C(25) 3.359 2_766
H(21) C(26) 3.170 2_766
H(21) C(27) 3.363 2_766
H(21) H(28) 3.437 2_766
H(22) F(2) 3.220 2_766
H(22) F(4) 3.497 2_766
H(22) C(26) 3.581 2_766
H(22) C(27) 2.899 2_766
H(22) C(28) 3.284 2_766
H(22) H(5) 3.598 2_766
H(22) H(29) 2.677 2_766
H(22) H(30) 3.324 2_766
H(22) H(58) 3.310 2_756
H(22) H(60) 3.160 2_756
H(23) Cl(3) 3.119 2_756
H(23) F(2) 2.706 2_766
H(23) H(32) 3.368 2_766
H(23) H(33) 3.154 2_766
H(23) H(48) 2.916 2_756
H(23) H(58) 3.223 2_756
H(23) H(60) 3.359 2_756
H(24) Cl(3) 2.833 2_756
H(24) F(7) 2.620 2_656
H(24) N(2) 3.357 2_756
H(24) C(18) 3.474 2_756
H(24) C(34) 3.566 2_766
H(24) B(2) 3.499 2_656
H(24) H(20) 3.307 2_756
H(24) H(32) 2.812 2_766
H(24) H(33) 3.478 2_766
H(24) H(43) 3.014 2_766
H(25) F(7) 2.576 2_656
H(25) C(19) 3.424 2_756
H(25) C(20) 3.379 2_756
H(25) H(43) 3.514 2_766
H(27) Cl(1) 3.164 2_766
H(27) C(1) 3.529 2_766
H(27) H(1) 2.619 2_766
H(27) H(6) 2.874 2_766
H(27) H(13) 2.908 1_456
H(28) F(5) 2.356 2_666
H(28) F(7) 3.139 2_666
H(28) F(8) 2.653 2_666
H(28) C(9) 3.341 1_456
H(28) B(2) 2.993 2_666
H(28) H(13) 2.425 1_456
H(28) H(20) 3.564 2_766
H(28) H(21) 3.437 2_766
H(28) H(49) 3.478 2_666
H(28) H(50) 3.064 2_666
H(29) F(4) 2.658 .
H(29) C(19) 3.593 2_766
H(29) C(46) 3.504 2_666
H(29) C(48) 3.459 1_565
H(29) H(22) 2.677 2_766
H(29) H(49) 3.449 2_666
H(29) H(50) 3.334 2_666
H(29) H(53) 2.665 2_666
H(29) H(58) 2.998 1_565
H(29) H(59) 3.425 1_565
H(29) H(60) 3.405 1_565
H(30) F(2) 3.149 .
H(30) F(3) 2.480 .
H(30) F(4) 2.860 .
H(30) B(1) 2.975 .
H(30) H(22) 3.324 2_766
H(30) H(53) 2.977 2_666
H(31) C(35) 2.959 2_775
H(31) H(34) 3.042 2_775
H(31) H(35) 2.393 2_775
H(31) H(36) 2.983 2_775
H(32) Cl(3) 3.424 1_565
H(32) F(6) 3.249 1_665
H(32) C(14) 3.586 2_775
H(32) C(21) 3.399 2_766
H(32) H(16) 3.424 2_775
H(32) H(17) 3.329 2_775
H(32) H(23) 3.368 2_766
H(32) H(24) 2.812 2_766
H(33) F(2) 3.264 .
H(33) C(20) 3.516 2_766
H(33) H(23) 3.154 2_766
H(33) H(24) 3.478 2_766
H(34) H(18) 3.531 2_775
H(34) H(31) 3.042 2_775
H(34) H(46) 3.110 2_765
H(34) H(48) 3.347 2_765
H(35) C(14) 3.366 2_775
H(35) C(15) 2.983 2_775
H(35) C(16) 3.262 2_775
H(35) C(34) 3.338 2_775
H(35) C(35) 3.211 2_775
H(35) H(18) 3.097 2_775
H(35) H(19) 3.506 2_775
H(35) H(31) 2.393 2_775
H(35) H(35) 2.651 2_775
H(35) H(36) 2.924 2_775
H(36) H(31) 2.983 2_775
H(36) H(35) 2.924 2_775
H(37) F(5) 2.588 2_765
H(37) F(6) 2.783 2_765
H(37) B(2) 3.009 2_765
H(37) H(40) 3.461 2_875
H(37) H(41) 3.427 2_875
H(37) H(44) 3.269 2_875
H(37) H(46) 3.211 2_765
H(38) F(1) 3.253 2_775
H(38) C(44) 3.280 2_765
H(38) H(18) 3.190 2_775
H(38) H(40) 3.054 2_875
H(38) H(41) 3.314 2_875
H(38) H(44) 3.520 2_875
H(38) H(46) 2.564 2_765
H(38) H(47) 3.356 2_765
H(38) H(48) 3.479 2_765
H(39) F(5) 3.196 2_765
H(39) C(44) 3.202 2_765
H(39) C(45) 3.341 2_765
H(39) H(46) 2.267 2_765
H(39) H(48) 3.541 2_765
H(39) H(50) 2.871 2_765
H(39) H(51) 2.952 2_765
H(40) C(36) 3.571 2_875
H(40) H(17) 3.560 1_655
H(40) H(18) 2.957 1_655
H(40) H(37) 3.461 2_875
H(40) H(38) 3.054 2_875
H(40) H(41) 3.298 2_875
H(41) F(6) 3.062 2_765
H(41) C(29) 3.486 2_875
H(41) C(32) 3.150 2_875
H(41) C(33) 2.841 2_875
H(41) C(36) 3.507 2_875
H(41) C(37) 2.961 2_875
H(41) H(17) 3.009 1_655
H(41) H(18) 3.375 1_655
H(41) H(37) 3.427 2_875
H(41) H(38) 3.314 2_875
H(41) H(40) 3.298 2_875
H(41) H(41) 2.386 2_875
H(42) F(6) 3.306 2_765
H(42) H(17) 2.980 1_655
H(42) H(18) 3.347 1_655
H(43) F(6) 3.246 1_665
H(43) C(21) 3.132 2_766
H(43) C(22) 3.434 2_766
H(43) C(47) 3.408 2_766
H(43) H(24) 3.014 2_766
H(43) H(25) 3.514 2_766
H(43) H(55) 3.069 2_766
H(43) H(57) 2.897 2_766
H(44) F(6) 2.630 1_665
H(44) F(7) 3.509 1_665
H(44) C(47) 3.056 2_766
H(44) B(2) 3.272 1_665
H(44) H(37) 3.269 2_875
H(44) H(38) 3.520 2_875
H(44) H(55) 2.543 2_766
H(44) H(56) 3.223 2_766
H(44) H(57) 2.931 2_766
H(45) C(47) 3.157 2_766
H(45) H(55) 3.097 2_766
H(45) H(56) 3.231 2_766
H(45) H(57) 2.646 2_766
H(46) F(1) 3.544 1_545
H(46) C(36) 2.799 2_765
H(46) H(34) 3.110 2_765
H(46) H(37) 3.211 2_765
H(46) H(38) 2.564 2_765
H(46) H(39) 2.267 2_765
H(46) H(59) 3.074 2_656
H(47) F(1) 2.974 1_545
H(47) F(4) 2.808 1_545
H(47) C(42) 3.300 2_656
H(47) C(43) 3.300 2_656
H(47) C(47) 3.152 2_656
H(47) C(48) 3.170 2_656
H(47) B(1) 3.380 1_545
H(47) H(38) 3.356 2_765
H(47) H(55) 2.931 2_656
H(47) H(56) 2.835 2_656
H(47) H(59) 2.372 2_656
H(48) F(1) 3.030 1_545
H(48) F(2) 3.303 1_545
H(48) F(4) 3.066 1_545
H(48) B(1) 3.295 1_545
H(48) H(23) 2.916 2_756
H(48) H(34) 3.347 2_765
H(48) H(38) 3.479 2_765
H(48) H(39) 3.541 2_765
H(49) C(8) 3.266 2_765
H(49) C(9) 3.081 2_765
H(49) H(12) 3.282 2_765
H(49) H(13) 2.999 2_765
H(49) H(28) 3.478 2_666
H(49) H(29) 3.449 2_666
H(50) F(5) 2.783 .
H(50) C(9) 3.083 2_765
H(50) C(10) 3.333 2_765
H(50) C(26) 3.589 2_666
H(50) H(13) 2.897 2_765
H(50) H(14) 3.297 2_765
H(50) H(28) 3.064 2_666
H(50) H(29) 3.334 2_666
H(50) H(39) 2.871 2_765
H(50) H(59) 3.289 2_656
H(51) C(8) 3.578 2_765
H(51) C(9) 3.263 2_765
H(51) C(10) 3.371 2_765
H(51) H(13) 3.495 2_765
H(51) H(39) 2.952 2_765
H(52) F(3) 3.342 2_666
H(52) F(4) 3.180 2_666
H(52) H(12) 3.236 1_456
H(52) H(53) 3.459 2_666
H(52) H(54) 3.532 2_666
H(53) F(3) 3.459 2_666
H(53) F(4) 2.905 2_666
H(53) C(27) 2.925 2_666
H(53) C(28) 3.094 2_666
H(53) C(46) 3.235 2_666
H(53) H(29) 2.665 2_666
H(53) H(30) 2.977 2_666
H(53) H(52) 3.459 2_666
H(53) H(53) 3.047 2_666
H(53) H(54) 2.719 2_666
H(54) C(46) 3.313 2_666
H(54) H(52) 3.532 2_666
H(54) H(53) 2.719 2_666
H(54) H(54) 3.211 2_666
H(55) F(7) 3.391 2_656
H(55) C(38) 3.065 2_766
H(55) H(43) 3.069 2_766
H(55) H(44) 2.543 2_766
H(55) H(45) 3.097 2_766
H(55) H(47) 2.931 2_656
H(56) F(1) 2.632 2_666
H(56) F(3) 3.487 2_666
H(56) F(4) 2.725 2_666
H(56) B(1) 3.084 2_666
H(56) H(12) 3.539 1_456
H(56) H(44) 3.223 2_766
H(56) H(45) 3.231 2_766
H(56) H(47) 2.835 2_656
H(57) C(38) 2.992 2_766
H(57) H(43) 2.897 2_766
H(57) H(44) 2.931 2_766
H(57) H(45) 2.646 2_766
H(58) F(4) 2.448 1_545
H(58) C(43) 3.581 2_656
H(58) B(1) 3.587 1_545
H(58) H(22) 3.310 2_756
H(58) H(23) 3.223 2_756
H(58) H(29) 2.998 1_545
H(59) F(7) 3.407 2_656
H(59) C(39) 2.762 2_656
H(59) C(40) 3.248 2_656
H(59) C(43) 3.197 2_656
H(59) C(44) 2.863 2_656
H(59) H(29) 3.425 1_545
H(59) H(46) 3.074 2_656
H(59) H(47) 2.372 2_656
H(59) H(50) 3.289 2_656
H(60) F(7) 2.657 2_656
H(60) C(19) 3.349 2_756
H(60) C(20) 3.453 2_756
H(60) H(22) 3.160 2_756
H(60) H(23) 3.359 2_756
H(60) H(29) 3.405 1_545

loop_
_geom_torsion_atom_site_label_1
_geom_torsion_atom_site_label_2
_geom_torsion_atom_site_label_3
_geom_torsion_atom_site_label_4
_geom_torsion
Cl(1) Rh(1) P(1) C(1) 48.1(2)
Cl(1) Rh(1) P(1) C(5) -65.8(2)
Cl(1) Rh(1) P(1) C(11) 178.6(2)
Cl(1) Rh(1) N(1) C(6) 78.7(5)
Cl(1) Rh(1) N(1) C(10) -96.1(5)
Cl(1) Rh(1) C(29) C(30) -141.6(3)
Cl(1) Rh(1) C(29) C(33) 100.1(4)
Cl(1) Rh(1) C(29) C(38) -19.9(7)
Cl(1) Rh(1) C(30) C(29) 46.0(3)
Cl(1) Rh(1) C(30) C(31) 162.7(3)
Cl(1) Rh(1) C(30) C(34) -75.8(7)
Cl(1) Rh(1) C(31) C(30) -38.0(6)
Cl(1) Rh(1) C(31) C(32) 79.1(5)
Cl(1) Rh(1) C(31) C(35) -161.6(4)
Cl(1) Rh(1) C(32) C(31) -146.8(3)
Cl(1) Rh(1) C(32) C(33) -27.4(4)
Cl(1) Rh(1) C(32) C(36) 96.1(7)
Cl(1) Rh(1) C(33) C(29) -83.3(4)
Cl(1) Rh(1) C(33) C(32) 159.7(3)
Cl(1) Rh(1) C(33) C(37) 35.0(6)
P(1) Rh(1) N(1) C(6) -10.4(5)
P(1) Rh(1) N(1) C(10) 174.9(5)
N(1) Rh(1) P(1) C(1) 132.0(2)
N(1) Rh(1) P(1) C(5) 18.1(2)
N(1) Rh(1) P(1) C(11) -97.6(2)
P(1) Rh(1) C(29) C(30) -52.6(4)
P(1) Rh(1) C(29) C(33) -170.9(3)
P(1) Rh(1) C(29) C(38) 69.2(8)
C(29) Rh(1) P(1) C(1) -42.9(3)
C(29) Rh(1) P(1) C(5) -156.8(3)
C(29) Rh(1) P(1) C(11) 87.5(3)
P(1) Rh(1) C(30) C(29) 138.4(3)
P(1) Rh(1) C(30) C(31) -104.8(3)
P(1) Rh(1) C(30) C(34) 16.7(7)
C(30) Rh(1) P(1) C(1) -72.3(2)
C(30) Rh(1) P(1) C(5) 173.8(3)
C(30) Rh(1) P(1) C(11) 58.1(2)
P(1) Rh(1) C(31) C(30) 83.2(4)
P(1) Rh(1) C(31) C(32) -159.7(3)
P(1) Rh(1) C(31) C(35) -40.4(5)
C(31) Rh(1) P(1) C(1) -111.0(2)
C(31) Rh(1) P(1) C(5) 135.1(3)
C(31) Rh(1) P(1) C(11) 19.4(2)
P(1) Rh(1) C(32) C(31) 31.5(5)
P(1) Rh(1) C(32) C(33) 151.0(3)
P(1) Rh(1) C(32) C(36) -85.6(7)
C(32) Rh(1) P(1) C(1) -130.7(3)
C(32) Rh(1) P(1) C(5) 115.4(3)
C(32) Rh(1) P(1) C(11) -0.2(3)
P(1) Rh(1) C(33) C(29) 25.0(9)
P(1) Rh(1) C(33) C(32) -91.9(7)
P(1) Rh(1) C(33) C(37) 143.3(5)
C(33) Rh(1) P(1) C(1) -61.7(7)
C(33) Rh(1) P(1) C(5) -175.6(6)
C(33) Rh(1) P(1) C(11) 68.8(7)
N(1) Rh(1) C(29) C(30) 138.7(5)
N(1) Rh(1) C(29) C(33) 20.5(7)
N(1) Rh(1) C(29) C(38) -99.5(8)
C(29) Rh(1) N(1) C(6) 160.2(5)
C(29) Rh(1) N(1) C(10) -14.5(8)
N(1) Rh(1) C(30) C(29) -133.5(5)
N(1) Rh(1) C(30) C(31) -16.7(8)
N(1) Rh(1) C(30) C(34) 104.8(8)
C(30) Rh(1) N(1) C(6) -101.8(7)
C(30) Rh(1) N(1) C(10) 83.5(8)
N(1) Rh(1) C(31) C(30) 172.4(3)
N(1) Rh(1) C(31) C(32) -70.5(4)
N(1) Rh(1) C(31) C(35) 48.7(6)
C(31) Rh(1) N(1) C(6) -113.6(5)
C(31) Rh(1) N(1) C(10) 71.7(6)
N(1) Rh(1) C(32) C(31) 122.1(4)
N(1) Rh(1) C(32) C(33) -118.5(3)
N(1) Rh(1) C(32) C(36) 5.0(7)
C(32) Rh(1) N(1) C(6) -150.0(5)
C(32) Rh(1) N(1) C(10) 35.2(5)
N(1) Rh(1) C(33) C(29) -170.0(4)
N(1) Rh(1) C(33) C(32) 73.1(4)
N(1) Rh(1) C(33) C(37) -51.7(7)
C(33) Rh(1) N(1) C(6) 174.3(5)
C(33) Rh(1) N(1) C(10) -0.4(6)
C(29) Rh(1) C(30) C(31) 116.7(5)
C(29) Rh(1) C(30) C(34) -121.8(8)
C(30) Rh(1) C(29) C(33) -118.3(5)
C(30) Rh(1) C(29) C(38) 121.8(9)
C(29) Rh(1) C(31) C(30) -37.7(4)
C(29) Rh(1) C(31) C(32) 79.4(4)
C(29) Rh(1) C(31) C(35) -161.3(6)
C(31) Rh(1) C(29) C(30) 38.5(3)
C(31) Rh(1) C(29) C(33) -79.8(4)
C(31) Rh(1) C(29) C(38) 160.3(8)
C(29) Rh(1) C(32) C(31) -80.5(4)
C(29) Rh(1) C(32) C(33) 39.0(4)
C(29) Rh(1) C(32) C(36) 162.4(8)
C(32) Rh(1) C(29) C(30) 81.5(4)
C(32) Rh(1) C(29) C(33) -36.8(4)
C(32) Rh(1) C(29) C(38) -156.7(8)
C(29) Rh(1) C(33) C(32) -116.9(5)
C(29) Rh(1) C(33) C(37) 118.3(8)
C(33) Rh(1) C(29) C(30) 118.3(5)
C(33) Rh(1) C(29) C(38) -119.9(9)
C(30) Rh(1) C(31) C(32) 117.1(6)
C(30) Rh(1) C(31) C(35) -123.6(7)
C(31) Rh(1) C(30) C(29) -116.7(5)
C(31) Rh(1) C(30) C(34) 121.5(9)
C(30) Rh(1) C(32) C(31) -38.1(4)
C(30) Rh(1) C(32) C(33) 81.3(4)
C(30) Rh(1) C(32) C(36) -155.2(8)
C(32) Rh(1) C(30) C(29) -78.9(4)
C(32) Rh(1) C(30) C(31) 37.8(4)
C(32) Rh(1) C(30) C(34) 159.3(8)
C(30) Rh(1) C(33) C(29) 36.7(4)
C(30) Rh(1) C(33) C(32) -80.2(3)
C(30) Rh(1) C(33) C(37) 155.0(7)
C(33) Rh(1) C(30) C(29) -37.9(3)
C(33) Rh(1) C(30) C(31) 78.8(4)
C(33) Rh(1) C(30) C(34) -159.7(8)
C(31) Rh(1) C(32) C(33) 119.5(5)
C(31) Rh(1) C(32) C(36) -117.1(9)
C(32) Rh(1) C(31) C(30) -117.1(6)
C(32) Rh(1) C(31) C(35) 119.3(7)
C(31) Rh(1) C(33) C(29) 79.9(4)
C(31) Rh(1) C(33) C(32) -37.1(3)
C(31) Rh(1) C(33) C(37) -161.8(7)
C(33) Rh(1) C(31) C(30) -81.5(4)
C(33) Rh(1) C(31) C(32) 35.6(4)
C(33) Rh(1) C(31) C(35) 154.9(6)
C(32) Rh(1) C(33) C(29) 116.9(5)
C(32) Rh(1) C(33) C(37) -124.7(8)
C(33) Rh(1) C(32) C(31) -119.5(5)
C(33) Rh(1) C(32) C(36) 123.5(8)
Cl(3) Rh(2) P(2) C(4) 49.3(2)
Cl(3) Rh(2) P(2) C(17) -66.4(2)
Cl(3) Rh(2) P(2) C(23) -179.9(2)
Cl(3) Rh(2) N(2) C(18) 71.7(4)
Cl(3) Rh(2) N(2) C(22) -115.7(4)
Cl(3) Rh(2) C(39) C(40) -108.9(3)
Cl(3) Rh(2) C(39) C(43) 131.0(3)
Cl(3) Rh(2) C(39) C(44) 9.7(5)
Cl(3) Rh(2) C(40) C(39) 74.8(3)
Cl(3) Rh(2) C(40) C(41) -169.8(2)
Cl(3) Rh(2) C(40) C(45) -47.7(5)
Cl(3) Rh(2) C(41) C(40) 15.6(4)
Cl(3) Rh(2) C(41) C(42) 133.0(3)
Cl(3) Rh(2) C(41) C(46) -106.0(6)
Cl(3) Rh(2) C(42) C(41) -104.6(4)
Cl(3) Rh(2) C(42) C(43) 12.4(5)
Cl(3) Rh(2) C(42) C(47) 134.3(4)
Cl(3) Rh(2) C(43) C(39) -55.0(3)
Cl(3) Rh(2) C(43) C(42) -173.4(3)
Cl(3) Rh(2) C(43) C(48) 64.6(6)
P(2) Rh(2) N(2) C(18) -13.4(3)
P(2) Rh(2) N(2) C(22) 159.1(4)
N(2) Rh(2) P(2) C(4) 140.7(2)
N(2) Rh(2) P(2) C(17) 25.0(2)
N(2) Rh(2) P(2) C(23) -88.5(2)
P(2) Rh(2) C(39) C(40) -27.0(4)
P(2) Rh(2) C(39) C(43) -147.1(2)
P(2) Rh(2) C(39) C(44) 91.5(5)
C(39) Rh(2) P(2) C(4) -34.0(3)
C(39) Rh(2) P(2) C(17) -149.7(3)
C(39) Rh(2) P(2) C(23) 96.7(3)
P(2) Rh(2) C(40) C(39) 163.7(2)
P(2) Rh(2) C(40) C(41) -80.9(3)
P(2) Rh(2) C(40) C(45) 41.1(5)
C(40) Rh(2) P(2) C(4) -51.3(2)
C(40) Rh(2) P(2) C(17) -167.0(2)
C(40) Rh(2) P(2) C(23) 79.5(3)
P(2) Rh(2) C(41) C(40) 108.6(3)
P(2) Rh(2) C(41) C(42) -133.9(3)
P(2) Rh(2) C(41) C(46) -13.0(6)
C(41) Rh(2) P(2) C(4) -90.3(2)
C(41) Rh(2) P(2) C(17) 154.0(2)
C(41) Rh(2) P(2) C(23) 40.5(3)
P(2) Rh(2) C(42) C(41) 57.9(4)
P(2) Rh(2) C(42) C(43) 175.0(3)
P(2) Rh(2) C(42) C(47) -63.1(5)
C(42) Rh(2) P(2) C(4) -122.3(2)
C(42) Rh(2) P(2) C(17) 122.0(2)
C(42) Rh(2) P(2) C(23) 8.5(3)
P(2) Rh(2) C(43) C(39) 105.6(5)
P(2) Rh(2) C(43) C(42) -12.8(7)
P(2) Rh(2) C(43) C(48) -134.8(5)
C(43) Rh(2) P(2) C(4) -112.9(5)
C(43) Rh(2) P(2) C(17) 131.4(5)
C(43) Rh(2) P(2) C(23) 17.9(6)
N(2) Rh(2) C(39) C(40) 160.4(3)
N(2) Rh(2) C(39) C(43) 40.3(4)
N(2) Rh(2) C(39) C(44) -81.1(6)
C(39) Rh(2) N(2) C(18) 162.2(3)
C(39) Rh(2) N(2) C(22) -25.3(5)
N(2) Rh(2) C(40) C(39) -71.3(9)
N(2) Rh(2) C(40) C(41) 44.1(9)
N(2) Rh(2) C(40) C(45) 166.2(6)
C(40) Rh(2) N(2) C(18) -141.4(7)
C(40) Rh(2) N(2) C(22) 31.2(10)
N(2) Rh(2) C(41) C(40) -167.0(3)
N(2) Rh(2) C(41) C(42) -49.5(4)
N(2) Rh(2) C(41) C(46) 71.4(6)
C(41) Rh(2) N(2) C(18) -106.6(4)
C(41) Rh(2) N(2) C(22) 66.0(4)
N(2) Rh(2) C(42) C(41) 143.4(3)
N(2) Rh(2) C(42) C(43) -99.6(3)
N(2) Rh(2) C(42) C(47) 22.3(5)
C(42) Rh(2) N(2) C(18) -135.2(4)
C(42) Rh(2) N(2) C(22) 37.3(4)
N(2) Rh(2) C(43) C(39) -152.0(3)
N(2) Rh(2) C(43) C(42) 89.5(3)
N(2) Rh(2) C(43) C(48) -32.5(6)
C(43) Rh(2) N(2) C(18) -174.3(4)
C(43) Rh(2) N(2) C(22) -1.8(4)
C(39) Rh(2) C(40) C(41) 115.4(4)
C(39) Rh(2) C(40) C(45) -122.6(6)
C(40) Rh(2) C(39) C(43) -120.1(4)
C(40) Rh(2) C(39) C(44) 118.6(7)
C(39) Rh(2) C(41) C(40) -38.5(3)
C(39) Rh(2) C(41) C(42) 79.0(3)
C(39) Rh(2) C(41) C(46) -160.1(7)
C(41) Rh(2) C(39) C(40) 39.5(3)
C(41) Rh(2) C(39) C(43) -80.6(3)
C(41) Rh(2) C(39) C(44) 158.0(6)
C(39) Rh(2) C(42) C(41) -81.0(4)
C(39) Rh(2) C(42) C(43) 36.1(3)
C(39) Rh(2) C(42) C(47) 158.0(5)
C(42) Rh(2) C(39) C(40) 82.4(3)
C(42) Rh(2) C(39) C(43) -37.6(3)
C(42) Rh(2) C(39) C(44) -159.0(6)
C(39) Rh(2) C(43) C(42) -118.5(5)
C(39) Rh(2) C(43) C(48) 119.6(7)
C(43) Rh(2) C(39) C(40) 120.1(4)
C(43) Rh(2) C(39) C(44) -121.4(7)
C(40) Rh(2) C(41) C(42) 117.4(5)
C(40) Rh(2) C(41) C(46) -121.6(7)
C(41) Rh(2) C(40) C(39) -115.4(4)
C(41) Rh(2) C(40) C(45) 122.0(6)
C(40) Rh(2) C(42) C(41) -38.3(3)
C(40) Rh(2) C(42) C(43) 78.7(4)
C(40) Rh(2) C(42) C(47) -159.3(5)
C(42) Rh(2) C(40) C(39) -77.9(3)
C(42) Rh(2) C(40) C(41) 37.4(3)
C(42) Rh(2) C(40) C(45) 159.5(6)
C(40) Rh(2) C(43) C(39) 36.7(3)
C(40) Rh(2) C(43) C(42) -81.8(3)
C(40) Rh(2) C(43) C(48) 156.2(6)
C(43) Rh(2) C(40) C(39) -35.2(3)
C(43) Rh(2) C(40) C(41) 80.1(3)
C(43) Rh(2) C(40) C(45) -157.8(6)
C(41) Rh(2) C(42) C(43) 117.0(5)
C(41) Rh(2) C(42) C(47) -121.0(6)
C(42) Rh(2) C(41) C(40) -117.4(5)
C(42) Rh(2) C(41) C(46) 120.9(8)
C(41) Rh(2) C(43) C(39) 80.5(3)
C(41) Rh(2) C(43) C(42) -37.9(3)
C(41) Rh(2) C(43) C(48) -159.9(7)
C(43) Rh(2) C(41) C(40) -79.5(3)
C(43) Rh(2) C(41) C(42) 37.9(3)
C(43) Rh(2) C(41) C(46) 158.9(7)
C(42) Rh(2) C(43) C(39) 118.5(5)
C(42) Rh(2) C(43) C(48) -122.0(7)
C(43) Rh(2) C(42) C(41) -117.0(5)
C(43) Rh(2) C(42) C(47) 121.9(6)
Rh(1) P(1) C(1) C(2) -164.5(3)
Rh(1) P(1) C(5) C(6) -26.1(5)
Rh(1) P(1) C(11) C(12) 63.9(5)
Rh(1) P(1) C(11) C(16) -112.2(4)
C(1) P(1) C(5) C(6) -146.9(5)
C(5) P(1) C(1) C(2) -53.0(5)
C(1) P(1) C(11) C(12) -162.4(4)
C(1) P(1) C(11) C(16) 21.5(6)
C(11) P(1) C(1) C(2) 60.1(5)
C(5) P(1) C(11) C(12) -49.4(5)
C(5) P(1) C(11) C(16) 134.5(5)
C(11) P(1) C(5) C(6) 98.5(5)
Rh(2) P(2) C(4) C(3) -160.3(3)
Rh(2) P(2) C(17) C(18) -37.0(4)
Rh(2) P(2) C(23) C(24) 56.9(5)
Rh(2) P(2) C(23) C(28) -119.0(5)
C(4) P(2) C(17) C(18) -159.5(4)
C(17) P(2) C(4) C(3) -48.4(4)
C(4) P(2) C(23) C(24) -168.4(5)
C(4) P(2) C(23) C(28) 15.7(6)
C(23) P(2) C(4) C(3) 64.4(4)
C(17) P(2) C(23) C(24) -54.1(5)
C(17) P(2) C(23) C(28) 130.0(5)
C(23) P(2) C(17) C(18) 85.7(4)
Rh(1) N(1) C(6) C(5) -4.9(8)
Rh(1) N(1) C(6) C(7) -179.7(5)
Rh(1) N(1) C(10) C(9) 177.3(5)
C(6) N(1) C(10) C(9) 2.4(10)
C(10) N(1) C(6) C(5) 169.9(6)
C(10) N(1) C(6) C(7) -4.9(10)
Rh(2) N(2) C(18) C(17) -8.5(6)
Rh(2) N(2) C(18) C(19) 171.4(4)
Rh(2) N(2) C(22) C(21) -171.6(4)
C(18) N(2) C(22) C(21) 1.2(7)
C(22) N(2) C(18) C(17) 178.7(4)
C(22) N(2) C(18) C(19) -1.3(7)
P(1) C(1) C(2) C(3) 166.6(4)
C(1) C(2) C(3) C(4) 176.1(4)
C(2) C(3) C(4) P(2) 172.2(3)
P(1) C(5) C(6) N(1) 21.9(8)
P(1) C(5) C(6) C(7) -163.3(5)
N(1) C(6) C(7) C(8) 3.4(11)
C(5) C(6) C(7) C(8) -171.1(6)
C(6) C(7) C(8) C(9) 0.5(11)
C(7) C(8) C(9) C(10) -2.9(11)
C(8) C(9) C(10) N(1) 1.5(11)
P(1) C(11) C(12) C(13) -177.8(5)
P(1) C(11) C(16) C(15) 178.4(4)
C(12) C(11) C(16) C(15) 2.3(9)
C(16) C(11) C(12) C(13) -1.6(9)
C(11) C(12) C(13) C(14) 1.4(10)
C(12) C(13) C(14) C(15) -1.7(10)
C(13) C(14) C(15) C(16) 2.4(10)
C(14) C(15) C(16) C(11) -2.6(9)
P(2) C(17) C(18) N(2) 31.8(6)
P(2) C(17) C(18) C(19) -148.2(4)
N(2) C(18) C(19) C(20) 0.4(8)
C(17) C(18) C(19) C(20) -179.6(5)
C(18) C(19) C(20) C(21) 0.6(8)
C(19) C(20) C(21) C(22) -0.8(8)
C(20) C(21) C(22) N(2) -0.2(6)
P(2) C(23) C(24) C(25) -177.4(5)
P(2) C(23) C(28) C(27) 176.4(5)
C(24) C(23) C(28) C(27) 0.4(8)
C(28) C(23) C(24) C(25) -1.3(9)
C(23) C(24) C(25) C(26) 0.6(10)
C(24) C(25) C(26) C(27) 1.0(11)
C(25) C(26) C(27) C(28) -1.9(11)
C(26) C(27) C(28) C(23) 1.2(10)
Rh(1) C(29) C(30) C(31) -62.2(4)
Rh(1) C(29) C(30) C(34) 125.5(6)
Rh(1) C(29) C(33) C(32) 62.1(4)
Rh(1) C(29) C(33) C(37) -118.3(6)
C(30) C(29) C(33) Rh(1) -62.1(4)
C(30) C(29) C(33) C(32) 0.0(6)
C(30) C(29) C(33) C(37) 179.6(6)
C(33) C(29) C(30) Rh(1) 63.1(4)
C(33) C(29) C(30) C(31) 0.9(7)
C(33) C(29) C(30) C(34) -171.4(6)
C(38) C(29) C(30) Rh(1) -117.8(7)
C(38) C(29) C(30) C(31) -180.0(6)
C(38) C(29) C(30) C(34) 7.7(11)
C(38) C(29) C(33) Rh(1) 118.8(7)
C(38) C(29) C(33) C(32) -179.1(6)
C(38) C(29) C(33) C(37) 0.4(9)
Rh(1) C(30) C(31) C(32) -63.7(3)
Rh(1) C(30) C(31) C(35) 122.2(6)
C(29) C(30) C(31) Rh(1) 62.2(4)
C(29) C(30) C(31) C(32) -1.5(6)
C(29) C(30) C(31) C(35) -175.6(6)
C(34) C(30) C(31) Rh(1) -125.4(6)
C(34) C(30) C(31) C(32) 170.9(6)
C(34) C(30) C(31) C(35) -3.2(10)
Rh(1) C(31) C(32) C(33) -60.5(4)
Rh(1) C(31) C(32) C(36) 124.3(6)
C(30) C(31) C(32) Rh(1) 62.0(3)
C(30) C(31) C(32) C(33) 1.5(6)
C(30) C(31) C(32) C(36) -173.7(5)
C(35) C(31) C(32) Rh(1) -123.6(5)
C(35) C(31) C(32) C(33) 176.0(5)
C(35) C(31) C(32) C(36) 0.7(9)
Rh(1) C(32) C(33) C(29) -59.7(4)
Rh(1) C(32) C(33) C(37) 120.7(7)
C(31) C(32) C(33) Rh(1) 58.8(4)
C(31) C(32) C(33) C(29) -1.0(6)
C(31) C(32) C(33) C(37) 179.5(6)
C(36) C(32) C(33) Rh(1) -126.1(6)
C(36) C(32) C(33) C(29) 174.1(6)
C(36) C(32) C(33) C(37) -5.4(11)
Rh(2) C(39) C(40) C(41) -64.3(4)
Rh(2) C(39) C(40) C(45) 123.9(6)
Rh(2) C(39) C(43) C(42) 59.4(4)
Rh(2) C(39) C(43) C(48) -125.5(5)
C(40) C(39) C(43) Rh(2) -58.0(4)
C(40) C(39) C(43) C(42) 1.5(6)
C(40) C(39) C(43) C(48) 176.5(5)
C(43) C(39) C(40) Rh(2) 60.8(4)
C(43) C(39) C(40) C(41) -3.5(7)
C(43) C(39) C(40) C(45) -175.3(6)
C(44) C(39) C(40) Rh(2) -121.6(6)
C(44) C(39) C(40) C(41) 174.1(6)
C(44) C(39) C(40) C(45) 2.3(10)
C(44) C(39) C(43) Rh(2) 124.4(6)
C(44) C(39) C(43) C(42) -176.2(6)
C(44) C(39) C(43) C(48) -1.1(10)
Rh(2) C(40) C(41) C(42) -61.7(4)
Rh(2) C(40) C(41) C(46) 124.4(6)
C(39) C(40) C(41) Rh(2) 65.9(4)
C(39) C(40) C(41) C(42) 4.2(6)
C(39) C(40) C(41) C(46) -169.7(5)
C(45) C(40) C(41) Rh(2) -122.4(6)
C(45) C(40) C(41) C(42) 175.9(6)
C(45) C(40) C(41) C(46) 2.0(10)
Rh(2) C(41) C(42) C(43) -63.6(3)
Rh(2) C(41) C(42) C(47) 122.0(6)
C(40) C(41) C(42) Rh(2) 60.3(3)
C(40) C(41) C(42) C(43) -3.3(6)
C(40) C(41) C(42) C(47) -177.7(5)
C(46) C(41) C(42) Rh(2) -125.7(6)
C(46) C(41) C(42) C(43) 170.7(5)
C(46) C(41) C(42) C(47) -3.6(10)
Rh(2) C(42) C(43) C(39) -60.8(4)
Rh(2) C(42) C(43) C(48) 124.3(6)
C(41) C(42) C(43) Rh(2) 61.9(3)
C(41) C(42) C(43) C(39) 1.2(6)
C(41) C(42) C(43) C(48) -173.7(5)
C(47) C(42) C(43) Rh(2) -123.6(6)
C(47) C(42) C(43) C(39) 175.6(5)
C(47) C(42) C(43) C(48) 0.7(10)
